data_7005377
loop_
_publ_author_name
'Clegg, Jack K.'
'Bray, David J.'
'Gloe, Kerstin'
'Gloe, Karsten'
'Hayter, Michael J.'
'Jolliffe, Katrina A.'
'Lawrance, Geoffrey A.'
'Meehan, George V.'
'McMurtrie, John C.'
'Lindoy, Leonard F.'
'Wenzel, Marco'

_publ_section_title
;
 Neutral (bis-beta-diketonato) iron(III), cobalt(II), nickel(II),
 copper(II) and zinc(II) metallocycles: structural, electrochemical and
 solvent extraction studies.
;
_journal_issue 17
_journal_name_full 'Dalton transactions (Cambridge, England : 2003)'
_journal_page_first 1719
_journal_page_last 1730
_journal_paper_doi 10.1039/b701575e
_journal_year 2007
_chemical_formula_moiety 'C68 H84 N4 O8 Zn2'
_chemical_formula_sum 'C68 H84 N4 O8 Zn2'
_chemical_formula_weight 1216.13
_chemical_name_systematic
;
?
;
_space_group_IT_number 2
_symmetry_cell_setting triclinic
_symmetry_space_group_name_Hall '-P 1'
_symmetry_space_group_name_H-M 'P -1'
_atom_sites_solution_hydrogens geom
_atom_sites_solution_primary direct
_atom_sites_solution_secondary difmap
_audit_creation_method SHELXL-97
_cell_angle_alpha 111.153(10)
_cell_angle_beta 107.481(9)
_cell_angle_gamma 102.511(10)
_cell_formula_units_Z 2
_cell_length_a 12.434(7)
_cell_length_b 17.760(10)
_cell_length_c 18.194(10)
_cell_measurement_reflns_used 7077
_cell_measurement_temperature 293(2)
_cell_measurement_theta_max 23.3695
_cell_measurement_theta_min 2.163
_cell_volume 3327(3)
_computing_cell_refinement 'SAINT (Siemens, 1995)'
_computing_data_collection 'SMART (Siemens, 1995)'
_computing_data_reduction 'SAINT and XPREP (Siemens, 1995)'
_computing_molecular_graphics
;ORTEP-3 (Farrugia, 2005)
WINGX-32 (Farrugia, 2005)
;
_computing_publication_material 'enCIFer 1.0 (CCDC, 2003)'
_computing_structure_refinement 'SHELXL-97 (Sheldrick, 1997)'
_computing_structure_solution 'SIR97 (Altomare, et. al. 1997)'
_diffrn_ambient_temperature 293(2)
_diffrn_measured_fraction_theta_full 0.997
_diffrn_measured_fraction_theta_max 0.927
_diffrn_measurement_device_type 'Bruker SMART 1000 CCD'
_diffrn_measurement_method \w
_diffrn_radiation_monochromator graphite
_diffrn_radiation_source 'sealed tube'
_diffrn_radiation_type MoK\a
_diffrn_radiation_wavelength 0.71073
_diffrn_reflns_av_R_equivalents 0.0589
_diffrn_reflns_av_sigmaI/netI 0.0888
_diffrn_reflns_limit_h_max 16
_diffrn_reflns_limit_h_min -16
_diffrn_reflns_limit_k_max 23
_diffrn_reflns_limit_k_min -23
_diffrn_reflns_limit_l_max 23
_diffrn_reflns_limit_l_min -23
_diffrn_reflns_number 31706
_diffrn_reflns_theta_full 25.00
_diffrn_reflns_theta_max 28.03
_diffrn_reflns_theta_min 1.32
_diffrn_standards_decay_% 1.24
_diffrn_standards_number 58
_exptl_absorpt_coefficient_mu 0.775
_exptl_absorpt_correction_T_max 0.897
_exptl_absorpt_correction_T_min 0.713
_exptl_absorpt_correction_type multi-scan
_exptl_absorpt_process_details 'SADABS (Sheldrick, 2003)'
_exptl_crystal_colour colourless
_exptl_crystal_density_diffrn 1.214
_exptl_crystal_density_method 'not measured'
_exptl_crystal_description Prism
_exptl_crystal_F_000 1288
_exptl_crystal_size_max 0.416
_exptl_crystal_size_mid 0.29
_exptl_crystal_size_min 0.14
_refine_diff_density_max 0.526
_refine_diff_density_min -0.630
_refine_diff_density_rms 0.065
_refine_ls_extinction_method none
_refine_ls_goodness_of_fit_ref 1.015
_refine_ls_hydrogen_treatment constr
_refine_ls_matrix_type full
_refine_ls_number_parameters 754
_refine_ls_number_reflns 14944
_refine_ls_number_restraints 18
_refine_ls_restrained_S_all 1.018
_refine_ls_R_factor_all 0.1247
_refine_ls_R_factor_gt 0.0635
_refine_ls_shift/su_max 0.000
_refine_ls_shift/su_mean 0.000
_refine_ls_structure_factor_coef Fsqd
_refine_ls_weighting_details 'calc w=1/[\s^2^(Fo^2^)+(0.0927P)^2^+0.7548P] where P=(Fo^2^+2Fc^2^)/3'
_refine_ls_weighting_scheme calc
_refine_ls_wR_factor_gt 0.1659
_refine_ls_wR_factor_ref 0.2032
_reflns_number_gt 8056
_reflns_number_total 14944
_reflns_threshold_expression >2sigma(I)
_cod_data_source_file b701575e.txt
_cod_data_source_block lj75sad
_cod_depositor_comments
;
The following automatic conversions were performed:
'_symmetry_cell_setting' value 'Triclinic' changed to 'triclinic'
according to '/home/saulius/struct/CIF-dictionaries/cif_core.dic'
dictionary named 'cif_core.dic' version 2.4.1 from 2010-06-29.

Automatic conversion script
Id: cif_fix_enum 1527 2010-12-29 10:47:43Z saulius 
;
_cod_original_sg_symbol_H-M P-1
_cod_database_code 7005377

loop_
_symmetry_equiv_pos_as_xyz
'x, y, z'
'-x, -y, -z'

loop_
_atom_site_label
_atom_site_type_symbol
_atom_site_fract_x
_atom_site_fract_y
_atom_site_fract_z
_atom_site_U_iso_or_equiv
_atom_site_adp_type
_atom_site_occupancy
_atom_site_symmetry_multiplicity
_atom_site_calc_flag
_atom_site_refinement_flags
_atom_site_disorder_assembly
_atom_site_disorder_group
C1 C -0.2851(8) 0.5020(6) 0.0618(6) 0.0816(12) Uiso 0.60 1 d P A 1
H1A H -0.2033 0.5094 0.0686 0.122 Uiso 0.60 1 calc PR A 1
H1B H -0.2853 0.5512 0.1069 0.122 Uiso 0.60 1 calc PR A 1
H1C H -0.3317 0.4970 0.0064 0.122 Uiso 0.60 1 calc PR A 1
C2 C -0.3411(8) 0.3438(6) -0.0033(6) 0.0816(12) Uiso 0.60 1 d P A 1
H2A H -0.3946 0.3367 -0.0579 0.122 Uiso 0.60 1 calc PR A 1
H2B H -0.3673 0.2915 0.0017 0.122 Uiso 0.60 1 calc PR A 1
H2C H -0.2603 0.3556 0.0000 0.122 Uiso 0.60 1 calc PR A 1
C3 C -0.4765(8) 0.3985(6) 0.0501(6) 0.0816(12) Uiso 0.60 1 d P A 1
H3A H -0.4836 0.4466 0.0920 0.122 Uiso 0.60 1 calc PR A 1
H3B H -0.5093 0.3468 0.0543 0.122 Uiso 0.60 1 calc PR A 1
H3C H -0.5205 0.3907 -0.0071 0.122 Uiso 0.60 1 calc PR A 1
C1A C -0.4578(12) 0.4375(9) 0.0643(9) 0.0816(12) Uiso 0.40 1 d P A 2
H1A1 H -0.4362 0.4925 0.1125 0.122 Uiso 0.40 1 calc PR A 2
H1A2 H -0.5137 0.3932 0.0673 0.122 Uiso 0.40 1 calc PR A 2
H1A3 H -0.4950 0.4400 0.0112 0.122 Uiso 0.40 1 calc PR A 2
C2A C -0.2762(12) 0.4651(9) 0.0399(9) 0.0816(12) Uiso 0.40 1 d P A 2
H2A1 H -0.2161 0.4423 0.0294 0.122 Uiso 0.40 1 calc PR A 2
H2A2 H -0.2372 0.5244 0.0838 0.122 Uiso 0.40 1 calc PR A 2
H2A3 H -0.3294 0.4621 -0.0126 0.122 Uiso 0.40 1 calc PR A 2
C3A C -0.3743(13) 0.3129(8) 0.0026(9) 0.0816(12) Uiso 0.40 1 d P A 2
H3A1 H -0.4320 0.2968 -0.0543 0.122 Uiso 0.40 1 calc PR A 2
H3A2 H -0.4074 0.2769 0.0252 0.122 Uiso 0.40 1 calc PR A 2
H3A3 H -0.3013 0.3053 -0.0003 0.122 Uiso 0.40 1 calc PR A 2
C4 C -0.3431(4) 0.4164(3) 0.0676(3) 0.0697(12) Uani 1 1 d . . .
C5 C -0.2624(3) 0.4255(3) 0.1551(2) 0.0576(9) Uani 1 1 d . A .
C6 C -0.3079(4) 0.4261(3) 0.2160(2) 0.0653(11) Uani 1 1 d . . .
H6 H -0.3864 0.4255 0.2027 0.078 Uiso 1 1 calc R A .
C7 C -0.2483(3) 0.4274(2) 0.2953(2) 0.0518(9) Uani 1 1 d . A .
C8 C -0.3158(3) 0.4247(2) 0.3502(2) 0.0514(9) Uani 1 1 d . . .
C9 C -0.4417(3) 0.4010(3) 0.3196(3) 0.0656(11) Uani 1 1 d . A .
H9 H -0.4879 0.3835 0.2615 0.079 Uiso 1 1 calc R . .
C10 C -0.4969(4) 0.4032(3) 0.3739(3) 0.0732(12) Uani 1 1 d . . .
H10 H -0.5806 0.3876 0.3525 0.088 Uiso 1 1 calc R A .
C11 C -0.4317(3) 0.4280(3) 0.4596(2) 0.0627(10) Uani 1 1 d . A .
H11 H -0.4714 0.4294 0.4958 0.075 Uiso 1 1 calc R . .
C12 C -0.3061(3) 0.4512(2) 0.4932(2) 0.0496(8) Uani 1 1 d . . .
C13 C -0.2509(3) 0.4495(2) 0.4375(2) 0.0500(8) Uani 1 1 d . A .
H13 H -0.1671 0.4655 0.4591 0.060 Uiso 1 1 calc R . .
C14 C -0.2293(3) 0.4806(2) 0.5868(2) 0.0519(9) Uani 1 1 d . A .
C15 C -0.2821(4) 0.4605(3) 0.6371(2) 0.0597(10) Uani 1 1 d . . .
H15 H -0.3650 0.4288 0.6100 0.072 Uiso 1 1 calc R A .
C16 C -0.2243(4) 0.4827(2) 0.7244(2) 0.0571(9) Uani 1 1 d . A .
C17 C -0.2967(4) 0.4565(3) 0.7722(3) 0.0751(13) Uani 1 1 d D . .
C18 C -0.4427(8) 0.4166(6) 0.7146(6) 0.0839(13) Uiso 0.60 1 d P A 1
H18A H -0.4836 0.4002 0.7466 0.126 Uiso 0.60 1 calc PR A 1
H18B H -0.4629 0.3666 0.6615 0.126 Uiso 0.60 1 calc PR A 1
H18C H -0.4674 0.4596 0.7016 0.126 Uiso 0.60 1 calc PR A 1
C19 C -0.2566(8) 0.3985(6) 0.8007(6) 0.0839(13) Uiso 0.60 1 d P A 1
H19A H -0.3019 0.3827 0.8307 0.126 Uiso 0.60 1 calc PR A 1
H19B H -0.1720 0.4263 0.8390 0.126 Uiso 0.60 1 calc PR A 1
H19C H -0.2688 0.3473 0.7515 0.126 Uiso 0.60 1 calc PR A 1
C20 C -0.2769(8) 0.5428(6) 0.8477(6) 0.0839(13) Uiso 0.60 1 d P A 1
H20A H -0.3018 0.5802 0.8248 0.126 Uiso 0.60 1 calc PR A 1
H20B H -0.1927 0.5707 0.8868 0.126 Uiso 0.60 1 calc PR A 1
H20C H -0.3240 0.5309 0.8781 0.126 Uiso 0.60 1 calc PR A 1
C18A C -0.313(2) 0.3564(12) 0.7402(17) 0.0839(13) Uiso 0.20 1 d PD A 2
H18D H -0.3578 0.3322 0.7663 0.126 Uiso 0.20 1 calc PR A 2
H18E H -0.2349 0.3515 0.7568 0.126 Uiso 0.20 1 calc PR A 2
H18F H -0.3564 0.3253 0.6783 0.126 Uiso 0.20 1 calc PR A 2
C19A C -0.219(2) 0.5055(17) 0.8706(15) 0.0839(13) Uiso 0.20 1 d P A 2
H19D H -0.1381 0.5072 0.8824 0.126 Uiso 0.10 1 calc PR A 2
H19E H -0.2532 0.4763 0.8984 0.126 Uiso 0.10 1 calc PR A 2
H19F H -0.2188 0.5636 0.8925 0.126 Uiso 0.10 1 calc PR A 2
H19G H -0.2686 0.5242 0.8998 0.126 Uiso 0.10 1 calc PR A 2
H19H H -0.1535 0.5552 0.8839 0.126 Uiso 0.10 1 calc PR A 2
H19I H -0.1879 0.4678 0.8897 0.126 Uiso 0.10 1 calc PR A 2
C20A C -0.414(3) 0.4529(18) 0.7501(18) 0.0839(13) Uiso 0.20 1 d P A 2
H20D H -0.4459 0.4359 0.7862 0.126 Uiso 0.10 1 calc PR A 2
H20E H -0.4628 0.4113 0.6905 0.126 Uiso 0.10 1 calc PR A 2
H20F H -0.4165 0.5090 0.7583 0.126 Uiso 0.10 1 calc PR A 2
H20G H -0.4376 0.4682 0.7038 0.126 Uiso 0.10 1 calc PR A 2
H20H H -0.4207 0.4928 0.7995 0.126 Uiso 0.10 1 calc PR A 2
H20I H -0.4670 0.3951 0.7317 0.126 Uiso 0.10 1 calc PR A 2
C18B C -0.2027(19) 0.4414(16) 0.8436(14) 0.0839(13) Uiso 0.20 1 d PD A 3
H18G H -0.2370 0.4335 0.8822 0.126 Uiso 0.20 1 calc PR A 3
H18H H -0.1285 0.4910 0.8759 0.126 Uiso 0.20 1 calc PR A 3
H18I H -0.1866 0.3908 0.8150 0.126 Uiso 0.20 1 calc PR A 3
C19B C -0.404(2) 0.3776(13) 0.7162(13) 0.0839(13) Uiso 0.20 1 d PD A 3
H19J H -0.4480 0.3672 0.7490 0.126 Uiso 0.20 1 calc PR A 3
H19K H -0.3802 0.3294 0.6933 0.126 Uiso 0.20 1 calc PR A 3
H19L H -0.4549 0.3843 0.6693 0.126 Uiso 0.20 1 calc PR A 3
C20B C -0.323(2) 0.5356(12) 0.8214(15) 0.0839(13) Uiso 0.20 1 d PD A 3
H20J H -0.3981 0.5341 0.7850 0.126 Uiso 0.20 1 calc PR A 3
H20K H -0.2587 0.5876 0.8374 0.126 Uiso 0.20 1 calc PR A 3
H20L H -0.3279 0.5346 0.8727 0.126 Uiso 0.20 1 calc PR A 3
C21 C -0.6284(6) 0.1846(4) -0.3305(5) 0.122(2) Uani 1 1 d . . .
H21A H -0.6379 0.1264 -0.3664 0.183 Uiso 1 1 calc R . .
H21B H -0.5450 0.2167 -0.2902 0.183 Uiso 1 1 calc R . .
H21C H -0.6523 0.2120 -0.3661 0.183 Uiso 1 1 calc R . .
C22 C -0.6890(8) 0.2740(4) -0.2237(4) 0.139(3) Uani 1 1 d . . .
H22A H -0.6091 0.3021 -0.1776 0.208 Uiso 1 1 calc R . .
H22B H -0.7480 0.2729 -0.1997 0.208 Uiso 1 1 calc R . .
H22C H -0.6990 0.3054 -0.2570 0.208 Uiso 1 1 calc R . .
C23 C -0.8375(6) 0.1344(5) -0.3464(5) 0.144(3) Uani 1 1 d . . .
H23A H -0.8579 0.1628 -0.3816 0.216 Uiso 1 1 calc R . .
H23B H -0.8887 0.1342 -0.3160 0.216 Uiso 1 1 calc R . .
H23C H -0.8490 0.0758 -0.3825 0.216 Uiso 1 1 calc R . .
C24 C -0.7063(4) 0.1825(3) -0.2815(3) 0.0732(12) Uani 1 1 d . . .
C25 C -0.6773(3) 0.1283(3) -0.2329(3) 0.0599(10) Uani 1 1 d . . .
C26 C -0.6691(4) 0.1545(3) -0.1499(3) 0.0660(11) Uani 1 1 d . . .
H26 H -0.6750 0.2081 -0.1234 0.079 Uiso 1 1 calc R . .
C27 C -0.6529(3) 0.1094(3) -0.1009(3) 0.0571(9) Uani 1 1 d . . .
C28 C -0.6563(3) 0.1458(2) -0.0142(3) 0.0575(9) Uani 1 1 d . . .
C29 C -0.7244(4) 0.1977(3) 0.0042(3) 0.0690(11) Uani 1 1 d . . .
H29 H -0.7652 0.2127 -0.0370 0.083 Uiso 1 1 calc R . .
C30 C -0.7307(4) 0.2263(3) 0.0830(3) 0.0767(13) Uani 1 1 d . . .
H30 H -0.7767 0.2602 0.0947 0.092 Uiso 1 1 calc R . .
C31 C -0.6705(4) 0.2057(3) 0.1443(3) 0.0674(11) Uani 1 1 d . . .
H31 H -0.6751 0.2266 0.1977 0.081 Uiso 1 1 calc R . .
C32 C -0.6018(3) 0.1537(2) 0.1291(2) 0.0558(9) Uani 1 1 d . . .
C33 C -0.5965(3) 0.1247(2) 0.0491(2) 0.0559(9) Uani 1 1 d . . .
H33 H -0.5515 0.0899 0.0373 0.067 Uiso 1 1 calc R . .
C34 C -0.5373(3) 0.1273(2) 0.1937(2) 0.0571(9) Uani 1 1 d . . .
C35 C -0.5676(4) 0.1349(3) 0.2624(3) 0.0685(11) Uani 1 1 d . . .
H35 H -0.6292 0.1561 0.2649 0.082 Uiso 1 1 calc R . .
C36 C -0.5163(4) 0.1141(3) 0.3287(3) 0.0628(10) Uani 1 1 d . B .
C37 C -0.5593(5) 0.1308(3) 0.4025(3) 0.0817(13) Uani 1 1 d D . .
C38 C -0.7018(11) 0.0956(9) 0.3643(9) 0.0924(16) Uiso 0.45 1 d P B 1
H38A H -0.7273 0.0963 0.4094 0.139 Uiso 0.45 1 calc PR B 1
H38B H -0.7337 0.0373 0.3188 0.139 Uiso 0.45 1 calc PR B 1
H38C H -0.7314 0.1318 0.3416 0.139 Uiso 0.45 1 calc PR B 1
C39 C -0.5158(14) 0.2237(8) 0.4584(9) 0.0924(16) Uiso 0.45 1 d P B 1
H39A H -0.4296 0.2481 0.4777 0.139 Uiso 0.45 1 calc PR B 1
H39B H -0.5348 0.2336 0.5076 0.139 Uiso 0.45 1 calc PR B 1
H39C H -0.5542 0.2506 0.4267 0.139 Uiso 0.45 1 calc PR B 1
C40 C -0.5184(13) 0.0773(9) 0.4516(9) 0.0924(16) Uiso 0.45 1 d P B 1
H40A H -0.4316 0.0980 0.4786 0.139 Uiso 0.45 1 calc PR B 1
H40B H -0.5495 0.0170 0.4109 0.139 Uiso 0.45 1 calc PR B 1
H40C H -0.5494 0.0846 0.4951 0.139 Uiso 0.45 1 calc PR B 1
C38A C -0.4456(15) 0.2091(10) 0.4838(10) 0.0924(16) Uiso 0.35 1 d P B 2
H38D H -0.4205 0.2549 0.4693 0.139 Uiso 0.35 1 calc PR B 2
H38E H -0.3803 0.1894 0.4997 0.139 Uiso 0.35 1 calc PR B 2
H38F H -0.4674 0.2305 0.5317 0.139 Uiso 0.35 1 calc PR B 2
C39A C -0.6597(16) 0.1668(13) 0.3934(11) 0.0924(16) Uiso 0.35 1 d P B 2
H39D H -0.6835 0.1731 0.4401 0.139 Uiso 0.35 1 calc PR B 2
H39E H -0.7280 0.1278 0.3392 0.139 Uiso 0.35 1 calc PR B 2
H39F H -0.6314 0.2224 0.3950 0.139 Uiso 0.35 1 calc PR B 2
C40A C -0.5816(16) 0.0536(11) 0.4170(11) 0.0924(16) Uiso 0.35 1 d P B 2
H40D H -0.5150 0.0340 0.4191 0.139 Uiso 0.35 1 calc PR B 2
H40E H -0.6550 0.0084 0.3705 0.139 Uiso 0.35 1 calc PR B 2
H40F H -0.5893 0.0680 0.4709 0.139 Uiso 0.35 1 calc PR B 2
C38B C -0.6888(19) 0.0557(16) 0.3573(18) 0.0924(16) Uiso 0.20 1 d PD B 3
H38G H -0.7182 0.0553 0.4004 0.139 Uiso 0.20 1 calc PR B 3
H38H H -0.6822 0.0008 0.3289 0.139 Uiso 0.20 1 calc PR B 3
H38I H -0.7442 0.0657 0.3155 0.139 Uiso 0.20 1 calc PR B 3
C39B C -0.592(3) 0.218(2) 0.429(2) 0.0924(16) Uiso 0.20 1 d P B 3
H39G H -0.6403 0.2193 0.3780 0.139 Uiso 0.10 1 calc PR B 3
H39H H -0.5184 0.2682 0.4616 0.139 Uiso 0.10 1 calc PR B 3
H39I H -0.6361 0.2179 0.4645 0.139 Uiso 0.10 1 calc PR B 3
H39J H -0.5562 0.2509 0.4914 0.139 Uiso 0.10 1 calc PR B 3
H39K H -0.6782 0.2021 0.4078 0.139 Uiso 0.10 1 calc PR B 3
H39L H -0.5604 0.2524 0.4050 0.139 Uiso 0.10 1 calc PR B 3
C40B C -0.486(3) 0.123(2) 0.4756(19) 0.0924(16) Uiso 0.20 1 d P B 3
H40G H -0.5194 0.1345 0.5179 0.139 Uiso 0.10 1 calc PR B 3
H40H H -0.4049 0.1639 0.5009 0.139 Uiso 0.10 1 calc PR B 3
H40I H -0.4853 0.0652 0.4567 0.139 Uiso 0.10 1 calc PR B 3
H40J H -0.4203 0.1079 0.4657 0.139 Uiso 0.10 1 calc PR B 3
H40K H -0.5349 0.0786 0.4828 0.139 Uiso 0.10 1 calc PR B 3
H40L H -0.4544 0.1772 0.5270 0.139 Uiso 0.10 1 calc PR B 3
C41 C 0.0785(5) 0.6525(4) 0.4084(3) 0.0914(15) Uani 1 1 d . . .
H41 H 0.0904 0.6317 0.4492 0.110 Uiso 1 1 calc R . .
C42 C 0.1244(6) 0.7420(4) 0.4379(4) 0.1011(17) Uani 1 1 d . C .
H42 H 0.1648 0.7794 0.4970 0.121 Uiso 1 1 calc R . .
C43 C 0.1094(5) 0.7740(4) 0.3792(4) 0.0919(15) Uani 1 1 d D . .
C44 C 0.0469(5) 0.7153(4) 0.2950(4) 0.1011(17) Uani 1 1 d . C .
H44 H 0.0326 0.7340 0.2525 0.121 Uiso 1 1 calc R . .
C45 C 0.0051(5) 0.6299(4) 0.2718(3) 0.0904(15) Uani 1 1 d . . .
H45 H -0.0372 0.5917 0.2130 0.108 Uiso 1 1 calc R C .
C46 C 0.1667(16) 0.8765(8) 0.3973(12) 0.113(3) Uiso 0.60 1 d P C 1
H46A H 0.2408 0.8877 0.3889 0.136 Uiso 0.60 1 calc PR C 1
H46B H 0.1089 0.8905 0.3603 0.136 Uiso 0.60 1 calc PR C 1
C47 C 0.1889(11) 0.9225(8) 0.4847(8) 0.113(3) Uiso 0.60 1 d P C 1
H47A H 0.2277 0.9834 0.5043 0.170 Uiso 0.60 1 calc PR C 1
H47B H 0.2406 0.9035 0.5189 0.170 Uiso 0.60 1 calc PR C 1
H47C H 0.1136 0.9121 0.4905 0.170 Uiso 0.60 1 calc PR C 1
C47A C 0.135(5) 0.929(3) 0.494(3) 0.113(3) Uiso 0.15 1 d PD C 2
H47D H 0.1882 0.9843 0.5068 0.170 Uiso 0.15 1 calc PR C 2
H47E H 0.1607 0.9181 0.5431 0.170 Uiso 0.15 1 calc PR C 2
H47F H 0.0539 0.9275 0.4791 0.170 Uiso 0.15 1 calc PR C 2
C46A C 0.140(5) 0.861(3) 0.420(3) 0.113(3) Uiso 0.15 1 d PD C 2
H46C H 0.0995 0.8719 0.3723 0.136 Uiso 0.15 1 calc PR C 2
H46D H 0.2248 0.8816 0.4314 0.136 Uiso 0.15 1 calc PR C 2
C46B C 0.179(4) 0.8659(12) 0.403(3) 0.113(3) Uiso 0.25 1 d PD C 3
H46E H 0.2632 0.8758 0.4330 0.136 Uiso 0.25 1 calc PR C 3
H46F H 0.1692 0.8678 0.3494 0.136 Uiso 0.25 1 calc PR C 3
C47B C 0.159(3) 0.9428(16) 0.4561(17) 0.113(3) Uiso 0.25 1 d PD C 3
H47G H 0.1898 0.9901 0.4452 0.170 Uiso 0.25 1 calc PR C 3
H47H H 0.1996 0.9588 0.5164 0.170 Uiso 0.25 1 calc PR C 3
H47I H 0.0734 0.9293 0.4407 0.170 Uiso 0.25 1 calc PR C 3
C48 C 0.0542(4) 0.2894(3) 0.2234(3) 0.0800(13) Uani 1 1 d . . .
H48 H 0.1304 0.3328 0.2500 0.096 Uiso 1 1 calc R . .
C49 C 0.0474(5) 0.2055(3) 0.1926(4) 0.0971(17) Uani 1 1 d D D .
H49 H 0.1174 0.1932 0.1974 0.116 Uiso 1 1 calc R . .
C50 C -0.0632(5) 0.1389(3) 0.1544(3) 0.0847(14) Uani 1 1 d D . .
C51 C -0.1610(4) 0.1627(3) 0.1494(3) 0.0775(13) Uani 1 1 d D D .
H51 H -0.2376 0.1205 0.1250 0.093 Uiso 1 1 calc R . .
C52 C -0.1476(4) 0.2484(3) 0.1801(3) 0.0686(11) Uani 1 1 d . . .
H52 H -0.2168 0.2621 0.1744 0.082 Uiso 1 1 calc R D .
C53 C -0.0801(18) 0.0448(6) 0.1095(12) 0.137(3) Uiso 0.60 1 d PD D 1
H53A H -0.1211 0.0150 0.1344 0.165 Uiso 0.60 1 calc PR D 1
H53B H -0.1350 0.0219 0.0493 0.165 Uiso 0.60 1 calc PR D 1
C54 C 0.0220(11) 0.0206(8) 0.1105(9) 0.137(3) Uiso 0.60 1 d P D 1
H54A H -0.0018 -0.0317 0.0586 0.206 Uiso 0.60 1 calc PR D 1
H54B H 0.0529 0.0109 0.1600 0.206 Uiso 0.60 1 calc PR D 1
H54C H 0.0839 0.0661 0.1136 0.206 Uiso 0.60 1 calc PR D 1
C53B C -0.070(3) 0.0464(9) 0.1302(18) 0.137(3) Uiso 0.40 1 d PD D 3
H53E H -0.1412 0.0181 0.1360 0.165 Uiso 0.40 1 calc PR D 3
H53F H -0.0889 0.0196 0.0688 0.165 Uiso 0.40 1 calc PR D 3
C54B C 0.0137(18) 0.0242(13) 0.1660(13) 0.137(3) Uiso 0.40 1 d P D 3
H54G H 0.0091 -0.0299 0.1246 0.206 Uiso 0.40 1 calc PR D 3
H54H H 0.0043 0.0178 0.2142 0.206 Uiso 0.40 1 calc PR D 3
H54I H 0.0910 0.0680 0.1861 0.206 Uiso 0.40 1 calc PR D 3
C55 C -0.8873(4) -0.1008(3) -0.3312(3) 0.0780(13) Uani 1 1 d . . .
H55 H -0.8758 -0.0426 -0.3143 0.094 Uiso 1 1 calc R . .
C56 C -1.0031(5) -0.1608(3) -0.3791(4) 0.0960(17) Uani 1 1 d . E .
H56 H -1.0677 -0.1428 -0.3945 0.115 Uiso 1 1 calc R . .
C57 C -1.0241(4) -0.2479(3) -0.4046(3) 0.0841(14) Uani 1 1 d . . .
C58 C -0.9245(5) -0.2694(3) -0.3806(3) 0.0756(13) Uani 1 1 d . E .
H58 H -0.9337 -0.3272 -0.3966 0.091 Uiso 1 1 calc R . .
C59 C -0.8113(4) -0.2061(3) -0.3330(3) 0.0686(11) Uani 1 1 d . . .
H59 H -0.7451 -0.2224 -0.3174 0.082 Uiso 1 1 calc R E .
C60 C -1.1579(15) -0.3094(11) -0.4406(9) 0.0859(18) Uiso 0.45 1 d P E 1
H60A H -1.1609 -0.3646 -0.4411 0.103 Uiso 0.45 1 calc PR E 1
H60B H -1.1972 -0.2836 -0.4051 0.103 Uiso 0.45 1 calc PR E 1
C61 C -1.2208(12) -0.3220(9) -0.5335(9) 0.0859(18) Uiso 0.45 1 d P E 1
H61A H -1.3047 -0.3579 -0.5580 0.129 Uiso 0.45 1 calc PR E 1
H61B H -1.1825 -0.3492 -0.5683 0.129 Uiso 0.45 1 calc PR E 1
H61C H -1.2143 -0.2665 -0.5321 0.129 Uiso 0.45 1 calc PR E 1
C61A C -1.1950(14) -0.3382(10) -0.5553(9) 0.0859(18) Uiso 0.40 1 d P E 2
H61D H -1.2745 -0.3823 -0.5851 0.129 Uiso 0.40 1 calc PR E 2
H61E H -1.1424 -0.3591 -0.5797 0.129 Uiso 0.40 1 calc PR E 2
H61F H -1.1992 -0.2873 -0.5616 0.129 Uiso 0.40 1 calc PR E 2
C60A C -1.1483(19) -0.3169(13) -0.4651(12) 0.0859(18) Uiso 0.40 1 d P E 2
H60C H -1.1477 -0.3698 -0.4610 0.103 Uiso 0.40 1 calc PR E 2
H60D H -1.2055 -0.2992 -0.4432 0.103 Uiso 0.40 1 calc PR E 2
C60B C -1.127(4) -0.338(3) -0.481(3) 0.0859(18) Uiso 0.15 1 d P E 3
H60E H -1.1196 -0.3536 -0.5355 0.103 Uiso 0.15 1 calc PR E 3
H60F H -1.1308 -0.3855 -0.4659 0.103 Uiso 0.15 1 calc PR E 3
C61B C -1.232(3) -0.309(2) -0.481(3) 0.0859(18) Uiso 0.15 1 d P E 3
H61G H -1.3061 -0.3583 -0.5189 0.129 Uiso 0.15 1 calc PR E 3
H61H H -1.2284 -0.2664 -0.5015 0.129 Uiso 0.15 1 calc PR E 3
H61I H -1.2273 -0.2852 -0.4235 0.129 Uiso 0.15 1 calc PR E 3
C62 C -0.3831(4) 0.1162(3) -0.2122(3) 0.0803(13) Uani 1 1 d . . .
H62 H -0.4386 0.1034 -0.2665 0.096 Uiso 1 1 calc R . .
C63 C -0.2696(5) 0.1736(4) -0.1811(4) 0.0993(17) Uani 1 1 d . F .
H63 H -0.2496 0.1999 -0.2136 0.119 Uiso 1 1 calc R . .
C64 C -0.1843(5) 0.1933(5) -0.1023(4) 0.125(2) Uani 1 1 d D . .
C65 C -0.2205(5) 0.1532(5) -0.0584(4) 0.118(2) Uani 1 1 d . F .
H65 H -0.1657 0.1642 -0.0045 0.142 Uiso 1 1 calc R . .
C66 C -0.3379(5) 0.0961(4) -0.0928(3) 0.0885(15) Uani 1 1 d . . .
H66 H -0.3605 0.0699 -0.0610 0.106 Uiso 1 1 calc R F .
C67 C -0.0461(17) 0.2434(15) -0.066(3) 0.162(5) Uiso 0.40 1 d PD F 1
H67A H -0.0022 0.2367 -0.0161 0.194 Uiso 0.40 1 calc PR F 1
H67B H -0.0159 0.2225 -0.1096 0.194 Uiso 0.40 1 calc PR F 1
C68 C -0.033(2) 0.3379(14) -0.0398(16) 0.162(5) Uiso 0.40 1 d PD F 1
H68A H 0.0506 0.3723 -0.0210 0.243 Uiso 0.40 1 calc PR F 1
H68B H -0.0572 0.3585 0.0066 0.243 Uiso 0.40 1 calc PR F 1
H68C H -0.0824 0.3423 -0.0886 0.243 Uiso 0.40 1 calc PR F 1
C67A C -0.062(3) 0.286(2) -0.059(2) 0.162(5) Uiso 0.40 1 d P F 2
H67C H -0.0715 0.3213 -0.0888 0.194 Uiso 0.40 1 calc PR F 2
H67D H -0.0322 0.3204 0.0032 0.194 Uiso 0.40 1 calc PR F 2
C68A C -0.005(3) 0.2374(19) -0.0810(19) 0.162(5) Uiso 0.40 1 d P F 2
H68D H 0.0784 0.2722 -0.0607 0.243 Uiso 0.40 1 calc PR F 2
H68E H -0.0400 0.2050 -0.1431 0.243 Uiso 0.40 1 calc PR F 2
H68F H -0.0104 0.1981 -0.0562 0.243 Uiso 0.40 1 calc PR F 2
C67B C -0.063(4) 0.269(4) -0.040(3) 0.162(5) Uiso 0.20 1 d PD F 3
H67E H -0.0795 0.3198 -0.0116 0.194 Uiso 0.20 1 calc PR F 3
H67F H -0.0200 0.2545 0.0036 0.194 Uiso 0.20 1 calc PR F 3
C68B C 0.009(5) 0.288(4) -0.080(3) 0.162(5) Uiso 0.20 1 d P F 3
H68G H 0.0913 0.3205 -0.0375 0.243 Uiso 0.20 1 calc PR F 3
H68H H -0.0184 0.3207 -0.1079 0.243 Uiso 0.20 1 calc PR F 3
H68I H 0.0059 0.2346 -0.1226 0.243 Uiso 0.20 1 calc PR F 3
N1 N 0.0197(3) 0.5964(2) 0.3264(2) 0.0692(9) Uani 1 1 d . A .
N2 N -0.0409(3) 0.3133(2) 0.2178(2) 0.0621(8) Uani 1 1 d . A .
N3 N -0.7915(3) -0.1215(2) -0.3078(2) 0.0644(9) Uani 1 1 d . E .
N4 N -0.4195(3) 0.0772(2) -0.1693(2) 0.0721(9) Uani 1 1 d . E .
O1 O -0.1556(2) 0.43005(19) 0.16522(16) 0.0651(7) Uani 1 1 d . . .
O2 O -0.1410(2) 0.43134(18) 0.32554(15) 0.0598(7) Uani 1 1 d . . .
O3 O -0.1179(2) 0.52301(17) 0.61275(15) 0.0576(6) Uani 1 1 d . . .
O4 O -0.1118(2) 0.52507(19) 0.77085(16) 0.0639(7) Uani 1 1 d . . .
O5 O -0.6679(2) 0.05826(19) -0.27746(18) 0.0663(7) Uani 1 1 d . E .
O6 O -0.6353(2) 0.03825(18) -0.12354(17) 0.0626(7) Uani 1 1 d . E .
O7 O -0.4565(3) 0.09795(18) 0.18011(17) 0.0640(7) Uani 1 1 d . . .
O8 O -0.4339(3) 0.0828(2) 0.33466(18) 0.0696(7) Uani 1 1 d . . .
Zn1 Zn -0.01850(4) 0.45089(3) 0.27437(3) 0.05825(16) Uani 1 1 d . . .
Zn2 Zn -0.60918(4) -0.02384(3) -0.23264(3) 0.06166(16) Uani 1 1 d . . .

loop_
_atom_site_aniso_label
_atom_site_aniso_U_11
_atom_site_aniso_U_22
_atom_site_aniso_U_33
_atom_site_aniso_U_23
_atom_site_aniso_U_13
_atom_site_aniso_U_12
C4 0.062(2) 0.103(3) 0.050(2) 0.039(2) 0.0244(19) 0.033(2)
C5 0.053(2) 0.070(3) 0.048(2) 0.0279(19) 0.0175(17) 0.0212(19)
C6 0.053(2) 0.095(3) 0.050(2) 0.035(2) 0.0217(17) 0.026(2)
C7 0.051(2) 0.061(2) 0.0436(19) 0.0245(17) 0.0199(16) 0.0182(17)
C8 0.0486(19) 0.059(2) 0.0440(19) 0.0194(17) 0.0199(16) 0.0204(17)
C9 0.050(2) 0.087(3) 0.049(2) 0.029(2) 0.0167(17) 0.016(2)
C10 0.045(2) 0.107(4) 0.060(2) 0.035(2) 0.0202(19) 0.021(2)
C11 0.051(2) 0.085(3) 0.058(2) 0.033(2) 0.0314(18) 0.024(2)
C12 0.0478(19) 0.055(2) 0.0499(19) 0.0243(17) 0.0239(16) 0.0205(16)
C13 0.0427(18) 0.056(2) 0.053(2) 0.0248(17) 0.0237(16) 0.0167(16)
C14 0.049(2) 0.058(2) 0.051(2) 0.0253(17) 0.0248(16) 0.0185(17)
C15 0.055(2) 0.069(3) 0.053(2) 0.0242(19) 0.0303(18) 0.0142(19)
C16 0.067(2) 0.056(2) 0.057(2) 0.0263(19) 0.038(2) 0.019(2)
C17 0.081(3) 0.082(3) 0.061(3) 0.034(2) 0.039(2) 0.011(2)
C21 0.144(6) 0.138(5) 0.149(6) 0.112(5) 0.075(5) 0.067(5)
C22 0.242(9) 0.086(4) 0.105(4) 0.061(4) 0.058(5) 0.079(5)
C23 0.103(4) 0.153(6) 0.158(6) 0.114(5) -0.005(4) 0.022(4)
C24 0.079(3) 0.075(3) 0.071(3) 0.047(2) 0.021(2) 0.028(2)
C25 0.052(2) 0.060(3) 0.061(2) 0.029(2) 0.0156(18) 0.0154(19)
C26 0.072(3) 0.064(3) 0.068(3) 0.035(2) 0.025(2) 0.032(2)
C27 0.051(2) 0.058(2) 0.063(2) 0.0286(19) 0.0208(18) 0.0228(18)
C28 0.059(2) 0.053(2) 0.064(2) 0.0280(19) 0.0253(19) 0.0242(18)
C29 0.069(3) 0.075(3) 0.075(3) 0.038(2) 0.030(2) 0.040(2)
C30 0.083(3) 0.080(3) 0.079(3) 0.034(2) 0.036(2) 0.053(3)
C31 0.071(3) 0.073(3) 0.060(2) 0.026(2) 0.028(2) 0.036(2)
C32 0.052(2) 0.055(2) 0.057(2) 0.0222(18) 0.0219(17) 0.0198(18)
C33 0.057(2) 0.054(2) 0.063(2) 0.0269(19) 0.0273(18) 0.0261(18)
C34 0.057(2) 0.057(2) 0.054(2) 0.0224(18) 0.0236(18) 0.0205(19)
C35 0.070(3) 0.082(3) 0.070(3) 0.035(2) 0.039(2) 0.041(2)
C36 0.061(2) 0.071(3) 0.058(2) 0.028(2) 0.0279(19) 0.026(2)
C37 0.089(3) 0.098(4) 0.077(3) 0.043(3) 0.047(3) 0.043(3)
C41 0.122(4) 0.095(4) 0.071(3) 0.039(3) 0.049(3) 0.049(3)
C42 0.129(5) 0.087(4) 0.075(3) 0.023(3) 0.042(3) 0.041(4)
C43 0.085(3) 0.077(4) 0.110(4) 0.043(3) 0.036(3) 0.031(3)
C44 0.109(4) 0.091(4) 0.093(4) 0.055(3) 0.024(3) 0.022(3)
C45 0.096(4) 0.095(4) 0.073(3) 0.049(3) 0.020(3) 0.028(3)
C48 0.064(3) 0.078(3) 0.101(4) 0.042(3) 0.042(3) 0.018(2)
C49 0.078(3) 0.077(4) 0.148(5) 0.045(3) 0.067(3) 0.030(3)
C50 0.092(4) 0.064(3) 0.100(4) 0.030(3) 0.057(3) 0.021(3)
C51 0.070(3) 0.075(3) 0.067(3) 0.021(2) 0.032(2) 0.005(2)
C52 0.058(2) 0.082(3) 0.055(2) 0.028(2) 0.0231(19) 0.015(2)
C55 0.070(3) 0.065(3) 0.110(4) 0.047(3) 0.041(3) 0.028(2)
C56 0.068(3) 0.086(4) 0.140(5) 0.067(3) 0.033(3) 0.027(3)
C57 0.073(3) 0.074(3) 0.091(3) 0.043(3) 0.019(3) 0.012(2)
C58 0.097(4) 0.062(3) 0.060(3) 0.028(2) 0.026(2) 0.027(3)
C59 0.082(3) 0.067(3) 0.057(2) 0.027(2) 0.027(2) 0.032(2)
C62 0.075(3) 0.098(4) 0.076(3) 0.051(3) 0.032(2) 0.028(3)
C63 0.082(4) 0.115(4) 0.098(4) 0.059(3) 0.037(3) 0.015(3)
C64 0.075(4) 0.155(6) 0.101(4) 0.053(4) 0.024(3) -0.009(4)
C65 0.084(4) 0.156(6) 0.080(4) 0.057(4) 0.013(3) 0.006(4)
C66 0.094(4) 0.104(4) 0.066(3) 0.042(3) 0.035(3) 0.028(3)
N1 0.071(2) 0.080(2) 0.063(2) 0.034(2) 0.0330(18) 0.0298(19)
N2 0.0546(19) 0.071(2) 0.0591(19) 0.0297(17) 0.0275(16) 0.0155(17)
N3 0.070(2) 0.063(2) 0.063(2) 0.0273(17) 0.0311(17) 0.0279(18)
N4 0.070(2) 0.077(2) 0.068(2) 0.034(2) 0.0284(19) 0.0259(19)
O1 0.0568(16) 0.095(2) 0.0505(15) 0.0415(15) 0.0229(12) 0.0239(14)
O2 0.0491(14) 0.093(2) 0.0489(14) 0.0406(14) 0.0238(11) 0.0288(13)
O3 0.0474(14) 0.0795(18) 0.0515(14) 0.0369(13) 0.0231(11) 0.0176(13)
O4 0.0629(17) 0.0822(19) 0.0516(15) 0.0344(14) 0.0307(13) 0.0190(15)
O5 0.0692(18) 0.0735(19) 0.0642(17) 0.0382(15) 0.0278(14) 0.0285(15)
O6 0.0751(18) 0.0673(18) 0.0637(16) 0.0363(14) 0.0354(14) 0.0381(15)
O7 0.0706(17) 0.0766(19) 0.0650(17) 0.0380(14) 0.0372(14) 0.0405(15)
O8 0.0750(18) 0.084(2) 0.0656(18) 0.0386(15) 0.0371(15) 0.0393(16)
Zn1 0.0516(3) 0.0802(3) 0.0478(3) 0.0333(2) 0.0232(2) 0.0221(2)
Zn2 0.0658(3) 0.0700(3) 0.0614(3) 0.0346(2) 0.0311(2) 0.0321(2)

loop_
_atom_type_symbol
_atom_type_description
_atom_type_scat_dispersion_real
_atom_type_scat_dispersion_imag
_atom_type_scat_source
C C 0.0033 0.0016 'International Tables Vol C Tables 4.2.6.8 and 6.1.1.4'
H H 0.0000 0.0000 'International Tables Vol C Tables 4.2.6.8 and 6.1.1.4'
N N 0.0061 0.0033 'International Tables Vol C Tables 4.2.6.8 and 6.1.1.4'
O O 0.0106 0.0060 'International Tables Vol C Tables 4.2.6.8 and 6.1.1.4'
Zn Zn 0.2839 1.4301 'International Tables Vol C Tables 4.2.6.8 and 6.1.1.4'

loop_
_geom_angle_atom_site_label_1
_geom_angle_atom_site_label_2
_geom_angle_atom_site_label_3
_geom_angle
_geom_angle_site_symmetry_1
_geom_angle_site_symmetry_3
_geom_angle_publ_flag
C4 C1 H1A 109.5 . . ?
C4 C1 H1B 109.5 . . ?
C4 C1 H1C 109.5 . . ?
C4 C2 H2A 109.5 . . ?
C4 C2 H2B 109.5 . . ?
C4 C2 H2C 109.5 . . ?
C4 C3 H3A 109.5 . . ?
C4 C3 H3B 109.5 . . ?
C4 C3 H3C 109.5 . . ?
C4 C1A H1A1 109.5 . . ?
C4 C1A H1A2 109.5 . . ?
H1A1 C1A H1A2 109.5 . . ?
C4 C1A H1A3 109.5 . . ?
H1A1 C1A H1A3 109.5 . . ?
H1A2 C1A H1A3 109.5 . . ?
C4 C2A H2A1 109.5 . . ?
C4 C2A H2A2 109.5 . . ?
H2A1 C2A H2A2 109.5 . . ?
C4 C2A H2A3 109.5 . . ?
H2A1 C2A H2A3 109.5 . . ?
H2A2 C2A H2A3 109.5 . . ?
C4 C3A H3A1 109.5 . . ?
C4 C3A H3A2 109.5 . . ?
H3A1 C3A H3A2 109.5 . . ?
C4 C3A H3A3 109.5 . . ?
H3A1 C3A H3A3 109.5 . . ?
H3A2 C3A H3A3 109.5 . . ?
C2A C4 C2 82.3(7) . . ?
C2A C4 C3 126.1(7) . . ?
C2 C4 C3 105.9(6) . . ?
C2A C4 C5 110.8(6) . . ?
C2 C4 C5 109.8(5) . . ?
C3 C4 C5 115.4(5) . . ?
C2A C4 C1A 110.3(8) . . ?
C2 C4 C1A 123.4(7) . . ?
C5 C4 C1A 115.3(6) . . ?
C2 C4 C1 106.8(5) . . ?
C3 C4 C1 111.0(5) . . ?
C5 C4 C1 107.6(4) . . ?
C1A C4 C1 90.7(7) . . ?
C2A C4 C3A 106.0(8) . . ?
C3 C4 C3A 91.2(6) . . ?
C5 C4 C3A 101.0(6) . . ?
C1A C4 C3A 112.8(7) . . ?
C1 C4 C3A 130.3(6) . . ?
O1 C5 C6 124.1(3) . . ?
O1 C5 C4 115.3(3) . . ?
C6 C5 C4 120.6(4) . . ?
C5 C6 C7 127.0(4) . . ?
C5 C6 H6 116.5 . . ?
C7 C6 H6 116.5 . . ?
O2 C7 C6 125.6(3) . . ?
O2 C7 C8 116.1(3) . . ?
C6 C7 C8 118.3(3) . . ?
C13 C8 C9 117.4(3) . . ?
C13 C8 C7 118.9(3) . . ?
C9 C8 C7 123.7(3) . . ?
C10 C9 C8 120.7(4) . . ?
C10 C9 H9 119.7 . . ?
C8 C9 H9 119.7 . . ?
C9 C10 C11 121.2(4) . . ?
C9 C10 H10 119.4 . . ?
C11 C10 H10 119.4 . . ?
C10 C11 C12 120.4(3) . . ?
C10 C11 H11 119.8 . . ?
C12 C11 H11 119.8 . . ?
C13 C12 C11 117.8(3) . . ?
C13 C12 C14 119.2(3) . . ?
C11 C12 C14 123.0(3) . . ?
C12 C13 C8 122.5(3) . . ?
C12 C13 H13 118.7 . . ?
C8 C13 H13 118.7 . . ?
O3 C14 C15 125.3(3) . . ?
O3 C14 C12 115.3(3) . . ?
C15 C14 C12 119.4(3) . . ?
C14 C15 C16 126.6(4) . . ?
C14 C15 H15 116.7 . . ?
C16 C15 H15 116.7 . . ?
O4 C16 C15 124.8(3) . . ?
O4 C16 C17 114.7(3) . . ?
C15 C16 C17 120.5(4) . . ?
C20A C17 C19 122.1(13) . . ?
C20A C17 C19B 54.9(14) . . ?
C19 C17 C19B 80.4(10) . . ?
C20A C17 C20B 60.3(14) . . ?
C19 C17 C20B 129.3(11) . . ?
C19B C17 C20B 114.0(12) . . ?
C20A C17 C19A 112.8(16) . . ?
C19 C17 C19A 71.0(11) . . ?
C19B C17 C19A 133.6(14) . . ?
C20B C17 C19A 64.6(12) . . ?
C20A C17 C16 120.2(13) . . ?
C19 C17 C16 110.0(5) . . ?
C19B C17 C16 113.7(11) . . ?
C20B C17 C16 107.2(11) . . ?
C19A C17 C16 110.2(10) . . ?
C20A C17 C20 80.1(12) . . ?
C19 C17 C20 113.4(6) . . ?
C19B C17 C20 130.6(11) . . ?
C16 C17 C20 105.5(5) . . ?
C20A C17 C18A 102.4(16) . . ?
C20B C17 C18A 151.1(15) . . ?
C19A C17 C18A 108.2(14) . . ?
C16 C17 C18A 101.6(10) . . ?
C20 C17 C18A 146.9(11) . . ?
C20A C17 C18B 135.4(16) . . ?
C19B C17 C18B 109.8(11) . . ?
C20B C17 C18B 107.1(10) . . ?
C16 C17 C18B 104.4(10) . . ?
C20 C17 C18B 87.2(10) . . ?
C18A C17 C18B 67.7(12) . . ?
C19 C17 C18 111.9(6) . . ?
C20B C17 C18 83.0(9) . . ?
C19A C17 C18 132.1(11) . . ?
C16 C17 C18 112.6(5) . . ?
C20 C17 C18 103.1(6) . . ?
C18A C17 C18 83.3(10) . . ?
C18B C17 C18 136.7(10) . . ?
C17 C18 H18A 109.5 . . ?
C17 C18 H18B 109.5 . . ?
C17 C18 H18C 109.5 . . ?
C17 C19 H19A 109.5 . . ?
C17 C19 H19B 109.5 . . ?
C17 C19 H19C 109.5 . . ?
C17 C20 H20A 109.5 . . ?
C17 C20 H20B 109.5 . . ?
C17 C20 H20C 109.5 . . ?
C17 C18A H18D 109.5 . . ?
C17 C18A H18E 109.5 . . ?
H18D C18A H18E 109.5 . . ?
C17 C18A H18F 109.5 . . ?
H18D C18A H18F 109.5 . . ?
H18E C18A H18F 109.5 . . ?
C17 C19A H19D 109.5 . . ?
C17 C19A H19E 109.5 . . ?
H19D C19A H19E 109.5 . . ?
C17 C19A H19F 109.5 . . ?
H19D C19A H19F 109.5 . . ?
H19E C19A H19F 109.5 . . ?
C17 C19A H19G 109.5 . . ?
H19D C19A H19G 141.1 . . ?
H19E C19A H19G 56.3 . . ?
H19F C19A H19G 56.3 . . ?
C17 C19A H19H 109.5 . . ?
H19D C19A H19H 56.3 . . ?
H19E C19A H19H 141.1 . . ?
H19F C19A H19H 56.3 . . ?
H19G C19A H19H 109.5 . . ?
C17 C19A H19I 109.5 . . ?
H19D C19A H19I 56.3 . . ?
H19E C19A H19I 56.3 . . ?
H19F C19A H19I 141.1 . . ?
H19G C19A H19I 109.5 . . ?
H19H C19A H19I 109.5 . . ?
C17 C20A H20D 109.5 . . ?
C17 C20A H20E 109.5 . . ?
H20D C20A H20E 109.5 . . ?
C17 C20A H20F 109.5 . . ?
H20D C20A H20F 109.5 . . ?
H20E C20A H20F 109.5 . . ?
C17 C20A H20G 109.5 . . ?
H20D C20A H20G 141.1 . . ?
H20E C20A H20G 56.3 . . ?
H20F C20A H20G 56.3 . . ?
C17 C20A H20H 109.5 . . ?
H20D C20A H20H 56.3 . . ?
H20E C20A H20H 141.1 . . ?
H20F C20A H20H 56.3 . . ?
H20G C20A H20H 109.5 . . ?
C17 C20A H20I 109.5 . . ?
H20D C20A H20I 56.3 . . ?
H20E C20A H20I 56.3 . . ?
H20F C20A H20I 141.1 . . ?
H20G C20A H20I 109.5 . . ?
H20H C20A H20I 109.5 . . ?
C17 C18B H18G 109.5 . . ?
C17 C18B H18H 109.5 . . ?
C17 C18B H18I 109.5 . . ?
C17 C19B H19J 109.5 . . ?
C17 C19B H19K 109.5 . . ?
C17 C19B H19L 109.5 . . ?
C17 C20B H20J 109.5 . . ?
C17 C20B H20K 109.5 . . ?
C17 C20B H20L 109.5 . . ?
C24 C21 H21A 109.5 . . ?
C24 C21 H21B 109.5 . . ?
H21A C21 H21B 109.5 . . ?
C24 C21 H21C 109.5 . . ?
H21A C21 H21C 109.5 . . ?
H21B C21 H21C 109.5 . . ?
C24 C22 H22A 109.5 . . ?
C24 C22 H22B 109.5 . . ?
H22A C22 H22B 109.5 . . ?
C24 C22 H22C 109.5 . . ?
H22A C22 H22C 109.5 . . ?
H22B C22 H22C 109.5 . . ?
C24 C23 H23A 109.5 . . ?
C24 C23 H23B 109.5 . . ?
H23A C23 H23B 109.5 . . ?
C24 C23 H23C 109.5 . . ?
H23A C23 H23C 109.5 . . ?
H23B C23 H23C 109.5 . . ?
C21 C24 C22 109.4(5) . . ?
C21 C24 C23 108.5(5) . . ?
C22 C24 C23 109.3(5) . . ?
C21 C24 C25 109.0(4) . . ?
C22 C24 C25 114.3(4) . . ?
C23 C24 C25 106.3(4) . . ?
O5 C25 C26 124.6(4) . . ?
O5 C25 C24 114.4(4) . . ?
C26 C25 C24 120.9(4) . . ?
C25 C26 C27 127.1(4) . . ?
C25 C26 H26 116.4 . . ?
C27 C26 H26 116.4 . . ?
O6 C27 C26 125.7(4) . . ?
O6 C27 C28 115.4(3) . . ?
C26 C27 C28 118.9(4) . . ?
C33 C28 C29 118.4(4) . . ?
C33 C28 C27 120.0(3) . . ?
C29 C28 C27 121.5(4) . . ?
C30 C29 C28 120.0(4) . . ?
C30 C29 H29 120.0 . . ?
C28 C29 H29 120.0 . . ?
C31 C30 C29 120.7(4) . . ?
C31 C30 H30 119.6 . . ?
C29 C30 H30 119.6 . . ?
C30 C31 C32 121.6(4) . . ?
C30 C31 H31 119.2 . . ?
C32 C31 H31 119.2 . . ?
C33 C32 C31 117.3(4) . . ?
C33 C32 C34 119.4(3) . . ?
C31 C32 C34 123.3(4) . . ?
C32 C33 C28 122.0(4) . . ?
C32 C33 H33 119.0 . . ?
C28 C33 H33 119.0 . . ?
O7 C34 C35 124.1(4) . . ?
O7 C34 C32 116.1(3) . . ?
C35 C34 C32 119.8(4) . . ?
C34 C35 C36 127.4(4) . . ?
C34 C35 H35 116.3 . . ?
C36 C35 H35 116.3 . . ?
O8 C36 C35 125.0(4) . . ?
O8 C36 C37 115.3(4) . . ?
C35 C36 C37 119.6(4) . . ?
C40B C37 C39 88.1(14) . . ?
C40B C37 C40A 53.5(13) . . ?
C39 C37 C40A 134.3(9) . . ?
C40B C37 C39A 129.2(14) . . ?
C39 C37 C39A 67.2(8) . . ?
C40A C37 C39A 115.6(10) . . ?
C40B C37 C36 115.4(13) . . ?
C39 C37 C36 109.7(6) . . ?
C40A C37 C36 109.1(8) . . ?
C39A C37 C36 114.6(7) . . ?
C40B C37 C38 122.4(14) . . ?
C39 C37 C38 107.6(8) . . ?
C40A C37 C38 80.1(9) . . ?
C36 C37 C38 110.5(6) . . ?
C39 C37 C40 114.0(8) . . ?
C39A C37 C40 132.5(9) . . ?
C36 C37 C40 109.2(6) . . ?
C38 C37 C40 105.8(8) . . ?
C40B C37 C38A 56.5(13) . . ?
C40A C37 C38A 109.8(10) . . ?
C39A C37 C38A 103.8(10) . . ?
C36 C37 C38A 102.9(7) . . ?
C38 C37 C38A 139.8(9) . . ?
C40 C37 C38A 82.9(8) . . ?
C40B C37 C38B 107.5(16) . . ?
C39 C37 C38B 132.7(12) . . ?
C40A C37 C38B 56.9(12) . . ?
C39A C37 C38B 68.6(12) . . ?
C36 C37 C38B 103.2(11) . . ?
C40 C37 C38B 84.6(12) . . ?
C38A C37 C38B 153.5(13) . . ?
C40B C37 C39B 113.7(17) . . ?
C40A C37 C39B 136.7(13) . . ?
C36 C37 C39B 112.9(11) . . ?
C38 C37 C39B 75.9(12) . . ?
C40 C37 C39B 134.0(12) . . ?
C38A C37 C39B 70.8(13) . . ?
C38B C37 C39B 102.5(16) . . ?
C37 C38 H38A 109.5 . . ?
C37 C38 H38B 109.5 . . ?
C37 C38 H38C 109.5 . . ?
C37 C39 H39A 109.5 . . ?
C37 C39 H39B 109.5 . . ?
C37 C39 H39C 109.5 . . ?
C37 C40 H40A 109.5 . . ?
C37 C40 H40B 109.5 . . ?
C37 C40 H40C 109.5 . . ?
C37 C38A H38D 109.5 . . ?
C37 C38A H38E 109.5 . . ?
H38D C38A H38E 109.5 . . ?
C37 C38A H38F 109.5 . . ?
H38D C38A H38F 109.5 . . ?
H38E C38A H38F 109.5 . . ?
C37 C39A H39D 109.5 . . ?
C37 C39A H39E 109.5 . . ?
H39D C39A H39E 109.5 . . ?
C37 C39A H39F 109.5 . . ?
H39D C39A H39F 109.5 . . ?
H39E C39A H39F 109.5 . . ?
C37 C40A H40D 109.5 . . ?
C37 C40A H40E 109.5 . . ?
H40D C40A H40E 109.5 . . ?
C37 C40A H40F 109.5 . . ?
H40D C40A H40F 109.5 . . ?
H40E C40A H40F 109.5 . . ?
C37 C38B H38G 109.5 . . ?
C37 C38B H38H 109.5 . . ?
C37 C38B H38I 109.5 . . ?
C37 C39B H39G 109.5 . . ?
C37 C39B H39H 109.5 . . ?
H39G C39B H39H 109.5 . . ?
C37 C39B H39I 109.5 . . ?
H39G C39B H39I 109.5 . . ?
H39H C39B H39I 109.5 . . ?
C37 C39B H39J 109.5 . . ?
H39G C39B H39J 141.1 . . ?
H39H C39B H39J 56.3 . . ?
H39I C39B H39J 56.3 . . ?
C37 C39B H39K 109.5 . . ?
H39G C39B H39K 56.3 . . ?
H39H C39B H39K 141.1 . . ?
H39I C39B H39K 56.3 . . ?
H39J C39B H39K 109.5 . . ?
C37 C39B H39L 109.5 . . ?
H39G C39B H39L 56.3 . . ?
H39H C39B H39L 56.3 . . ?
H39I C39B H39L 141.1 . . ?
H39J C39B H39L 109.5 . . ?
H39K C39B H39L 109.5 . . ?
C37 C40B H40G 109.5 . . ?
C37 C40B H40H 109.5 . . ?
H40G C40B H40H 109.5 . . ?
C37 C40B H40I 109.5 . . ?
H40G C40B H40I 109.5 . . ?
H40H C40B H40I 109.5 . . ?
C37 C40B H40J 109.5 . . ?
H40G C40B H40J 141.1 . . ?
H40H C40B H40J 56.3 . . ?
H40I C40B H40J 56.3 . . ?
C37 C40B H40K 109.5 . . ?
H40G C40B H40K 56.3 . . ?
H40H C40B H40K 141.1 . . ?
H40I C40B H40K 56.3 . . ?
H40J C40B H40K 109.5 . . ?
C37 C40B H40L 109.5 . . ?
H40G C40B H40L 56.3 . . ?
H40H C40B H40L 56.3 . . ?
H40I C40B H40L 141.1 . . ?
H40J C40B H40L 109.5 . . ?
H40K C40B H40L 109.5 . . ?
N1 C41 C42 123.4(5) . . ?
N1 C41 H41 118.3 . . ?
C42 C41 H41 118.3 . . ?
C43 C42 C41 119.3(5) . . ?
C43 C42 H42 120.3 . . ?
C41 C42 H42 120.3 . . ?
C46A C43 C44 132(2) . . ?
C46A C43 C42 110(2) . . ?
C44 C43 C42 116.4(5) . . ?
C44 C43 C46B 120(2) . . ?
C42 C43 C46B 122(2) . . ?
C44 C43 C46 115.0(8) . . ?
C42 C43 C46 128.4(8) . . ?
C45 C44 C43 120.5(5) . . ?
C45 C44 H44 119.7 . . ?
C43 C44 H44 119.7 . . ?
N1 C45 C44 124.8(5) . . ?
N1 C45 H45 117.6 . . ?
C44 C45 H45 117.6 . . ?
C47 C46 C43 101.5(11) . . ?
C47 C46 H46A 111.5 . . ?
C43 C46 H46A 111.5 . . ?
C47 C46 H46B 111.5 . . ?
C43 C46 H46B 111.5 . . ?
H46A C46 H46B 109.3 . . ?
C46 C47 H47A 109.5 . . ?
C46 C47 H47B 109.5 . . ?
H47A C47 H47B 109.5 . . ?
C46 C47 H47C 109.5 . . ?
H47A C47 H47C 109.5 . . ?
H47B C47 H47C 109.5 . . ?
C46A C47A H47D 109.5 . . ?
C46A C47A H47E 109.5 . . ?
H47D C47A H47E 109.5 . . ?
C46A C47A H47F 109.5 . . ?
H47D C47A H47F 109.5 . . ?
H47E C47A H47F 109.5 . . ?
C43 C46A C47A 141(4) . . ?
C43 C46A H46C 101.8 . . ?
C47A C46A H46C 101.8 . . ?
C43 C46A H46D 101.8 . . ?
C47A C46A H46D 101.8 . . ?
H46C C46A H46D 104.7 . . ?
C47B C46B C43 125(3) . . ?
C47B C46B H46E 106.0 . . ?
C43 C46B H46E 106.0 . . ?
C47B C46B H46F 106.0 . . ?
C43 C46B H46F 106.0 . . ?
H46E C46B H46F 106.3 . . ?
C46B C47B H47G 109.5 . . ?
C46B C47B H47H 109.5 . . ?
H47G C47B H47H 109.5 . . ?
C46B C47B H47I 109.5 . . ?
H47G C47B H47I 109.5 . . ?
H47H C47B H47I 109.5 . . ?
N2 C48 C49 124.2(4) . . ?
N2 C48 H48 117.9 . . ?
C49 C48 H48 117.9 . . ?
C48 C49 C50 120.0(5) . . ?
C48 C49 H49 120.0 . . ?
C50 C49 H49 120.0 . . ?
C51 C50 C49 116.1(4) . . ?
C51 C50 C53 120.3(8) . . ?
C49 C50 C53 123.1(9) . . ?
C51 C50 C53B 122.9(14) . . ?
C49 C50 C53B 120.5(14) . . ?
C50 C51 C52 120.6(4) . . ?
C50 C51 H51 119.7 . . ?
C52 C51 H51 119.7 . . ?
N2 C52 C51 123.7(4) . . ?
N2 C52 H52 118.2 . . ?
C51 C52 H52 118.2 . . ?
C54 C53 C50 120.1(13) . . ?
C54 C53 H53A 107.3 . . ?
C50 C53 H53A 107.3 . . ?
C54 C53 H53B 107.3 . . ?
C50 C53 H53B 107.3 . . ?
H53A C53 H53B 106.9 . . ?
C53 C54 H54A 109.5 . . ?
C53 C54 H54B 109.5 . . ?
H54A C54 H54B 109.5 . . ?
C53 C54 H54C 109.5 . . ?
H54A C54 H54C 109.5 . . ?
H54B C54 H54C 109.5 . . ?
C54B C53B C50 125(2) . . ?
C54B C53B H53E 106.0 . . ?
C50 C53B H53E 106.0 . . ?
C54B C53B H53F 106.0 . . ?
C50 C53B H53F 106.0 . . ?
H53E C53B H53F 106.3 . . ?
C53B C54B H54G 109.5 . . ?
C53B C54B H54H 109.5 . . ?
H54G C54B H54H 109.5 . . ?
C53B C54B H54I 109.5 . . ?
H54G C54B H54I 109.5 . . ?
H54H C54B H54I 109.5 . . ?
N3 C55 C56 123.3(4) . . ?
N3 C55 H55 118.4 . . ?
C56 C55 H55 118.4 . . ?
C55 C56 C57 120.1(5) . . ?
C55 C56 H56 119.9 . . ?
C57 C56 H56 119.9 . . ?
C58 C57 C56 116.6(4) . . ?
C58 C57 C60A 121.2(9) . . ?
C56 C57 C60A 121.8(9) . . ?
C58 C57 C60 125.2(8) . . ?
C56 C57 C60 116.9(7) . . ?
C58 C57 C60B 103.6(15) . . ?
C56 C57 C60B 136.3(16) . . ?
C57 C58 C59 120.2(4) . . ?
C57 C58 H58 119.9 . . ?
C59 C58 H58 119.9 . . ?
N3 C59 C58 123.1(4) . . ?
N3 C59 H59 118.5 . . ?
C58 C59 H59 118.5 . . ?
C61 C60 C57 106.1(10) . . ?
C61 C60 H60A 110.5 . . ?
C57 C60 H60A 110.5 . . ?
C61 C60 H60B 110.5 . . ?
C57 C60 H60B 110.5 . . ?
H60A C60 H60B 108.7 . . ?
C60 C61 H61A 109.5 . . ?
C60 C61 H61B 109.5 . . ?
H61A C61 H61B 109.5 . . ?
C60 C61 H61C 109.5 . . ?
H61A C61 H61C 109.5 . . ?
H61B C61 H61C 109.5 . . ?
C60A C61A H61D 109.5 . . ?
C60A C61A H61E 109.5 . . ?
H61D C61A H61E 109.5 . . ?
C60A C61A H61F 109.5 . . ?
H61D C61A H61F 109.5 . . ?
H61E C61A H61F 109.5 . . ?
C61A C60A C57 119.2(14) . . ?
C61A C60A H60C 107.5 . . ?
C57 C60A H60C 107.5 . . ?
C61A C60A H60D 107.5 . . ?
C57 C60A H60D 107.5 . . ?
H60C C60A H60D 107.0 . . ?
C61B C60B C57 96(3) . . ?
C61B C60B H60E 112.5 . . ?
C57 C60B H60E 112.5 . . ?
C61B C60B H60F 112.5 . . ?
C57 C60B H60F 112.5 . . ?
H60E C60B H60F 110.0 . . ?
C60B C61B H61G 109.5 . . ?
C60B C61B H61H 109.5 . . ?
H61G C61B H61H 109.5 . . ?
C60B C61B H61I 109.5 . . ?
H61G C61B H61I 109.5 . . ?
H61H C61B H61I 109.5 . . ?
N4 C62 C63 123.5(5) . . ?
N4 C62 H62 118.3 . . ?
C63 C62 H62 118.3 . . ?
C62 C63 C64 120.4(5) . . ?
C62 C63 H63 119.8 . . ?
C64 C63 H63 119.8 . . ?
C65 C64 C63 116.4(5) . . ?
C65 C64 C67B 109(2) . . ?
C63 C64 C67B 133(3) . . ?
C65 C64 C67 116.3(17) . . ?
C63 C64 C67 126.3(17) . . ?
C65 C64 C67A 126.2(14) . . ?
C63 C64 C67A 114.6(12) . . ?
C64 C65 C66 120.6(5) . . ?
C64 C65 H65 119.7 . . ?
C66 C65 H65 119.7 . . ?
N4 C66 C65 122.5(5) . . ?
N4 C66 H66 118.8 . . ?
C65 C66 H66 118.8 . . ?
C68 C67 C64 104.9(18) . . ?
C68 C67 H67A 110.8 . . ?
C64 C67 H67A 110.8 . . ?
C68 C67 H67B 110.8 . . ?
C64 C67 H67B 110.8 . . ?
H67A C67 H67B 108.8 . . ?
C67 C68 H68A 109.5 . . ?
C67 C68 H68B 109.5 . . ?
H68A C68 H68B 109.5 . . ?
C67 C68 H68C 109.5 . . ?
H68A C68 H68C 109.5 . . ?
H68B C68 H68C 109.5 . . ?
C68A C67A C64 87(2) . . ?
C68A C67A H67C 114.2 . . ?
C64 C67A H67C 114.2 . . ?
C68A C67A H67D 114.2 . . ?
C64 C67A H67D 114.2 . . ?
H67C C67A H67D 111.4 . . ?
C67A C68A H68D 109.5 . . ?
C67A C68A H68E 109.5 . . ?
H68D C68A H68E 109.5 . . ?
C67A C68A H68F 109.5 . . ?
H68D C68A H68F 109.5 . . ?
H68E C68A H68F 109.5 . . ?
C68B C67B C64 114(4) . . ?
C68B C67B H67E 108.7 . . ?
C64 C67B H67E 108.7 . . ?
C68B C67B H67F 108.7 . . ?
C64 C67B H67F 108.7 . . ?
H67E C67B H67F 107.6 . . ?
C67B C68B H68G 109.5 . . ?
C67B C68B H68H 109.5 . . ?
H68G C68B H68H 109.5 . . ?
C67B C68B H68I 109.5 . . ?
H68G C68B H68I 109.5 . . ?
H68H C68B H68I 109.5 . . ?
C41 N1 C45 115.5(5) . . ?
C41 N1 Zn1 123.9(3) . . ?
C45 N1 Zn1 119.1(3) . . ?
C48 N2 C52 115.2(4) . . ?
C48 N2 Zn1 121.1(3) . . ?
C52 N2 Zn1 123.6(3) . . ?
C55 N3 C59 116.8(4) . . ?
C55 N3 Zn2 121.8(3) . . ?
C59 N3 Zn2 121.4(3) . . ?
C66 N4 C62 116.6(4) . . ?
C66 N4 Zn2 123.5(3) . . ?
C62 N4 Zn2 119.7(3) . . ?
C5 O1 Zn1 127.1(2) . . ?
C7 O2 Zn1 125.7(2) . . ?
C14 O3 Zn1 125.9(2) . 2_566 ?
C16 O4 Zn1 125.7(2) . 2_566 ?
C25 O5 Zn2 126.4(3) . . ?
C27 O6 Zn2 125.8(3) . . ?
C34 O7 Zn2 124.5(2) . 2_455 ?
C36 O8 Zn2 123.7(3) . 2_455 ?
O1 Zn1 O2 89.03(11) . . ?
O1 Zn1 O3 177.27(12) . 2_566 ?
O2 Zn1 O3 89.80(11) . 2_566 ?
O1 Zn1 O4 93.53(11) . 2_566 ?
O2 Zn1 O4 177.03(10) . 2_566 ?
O3 Zn1 O4 87.57(11) 2_566 2_566 ?
O1 Zn1 N2 91.06(12) . . ?
O2 Zn1 N2 92.73(12) . . ?
O3 Zn1 N2 91.46(12) 2_566 . ?
O4 Zn1 N2 88.73(12) 2_566 . ?
O1 Zn1 N1 88.85(13) . . ?
O2 Zn1 N1 93.71(12) . . ?
O3 Zn1 N1 88.76(12) 2_566 . ?
O4 Zn1 N1 84.85(12) 2_566 . ?
N2 Zn1 N1 173.56(12) . . ?
O7 Zn2 O6 89.16(11) 2_455 . ?
O7 Zn2 O8 87.84(12) 2_455 2_455 ?
O6 Zn2 O8 174.61(11) . 2_455 ?
O7 Zn2 O5 176.06(11) 2_455 . ?
O6 Zn2 O5 88.13(12) . . ?
O8 Zn2 O5 94.64(12) 2_455 . ?
O7 Zn2 N3 93.58(13) 2_455 . ?
O6 Zn2 N3 96.02(12) . . ?
O8 Zn2 N3 88.64(13) 2_455 . ?
O5 Zn2 N3 89.55(13) . . ?
O7 Zn2 N4 90.13(13) 2_455 . ?
O6 Zn2 N4 89.68(13) . . ?
O8 Zn2 N4 85.85(13) 2_455 . ?
O5 Zn2 N4 87.00(13) . . ?
N3 Zn2 N4 173.25(13) . . ?

loop_
_geom_bond_atom_site_label_1
_geom_bond_atom_site_label_2
_geom_bond_distance
_geom_bond_site_symmetry_2
_geom_bond_publ_flag
C1 C4 1.589(10) . ?
C1 H1A 0.9600 . ?
C1 H1B 0.9600 . ?
C1 H1C 0.9600 . ?
C2 C4 1.470(10) . ?
C2 H2A 0.9600 . ?
C2 H2B 0.9600 . ?
C2 H2C 0.9600 . ?
C3 C4 1.529(10) . ?
C3 H3A 0.9600 . ?
C3 H3B 0.9600 . ?
C3 H3C 0.9600 . ?
C1A C4 1.542(14) . ?
C1A H1A1 0.9600 . ?
C1A H1A2 0.9600 . ?
C1A H1A3 0.9600 . ?
C2A C4 1.396(13) . ?
C2A H2A1 0.9600 . ?
C2A H2A2 0.9600 . ?
C2A H2A3 0.9600 . ?
C3A C4 1.666(14) . ?
C3A H3A1 0.9600 . ?
C3A H3A2 0.9600 . ?
C3A H3A3 0.9600 . ?
C4 C5 1.533(5) . ?
C5 O1 1.265(4) . ?
C5 C6 1.385(5) . ?
C6 C7 1.400(5) . ?
C6 H6 0.9300 . ?
C7 O2 1.257(4) . ?
C7 C8 1.491(5) . ?
C8 C13 1.392(5) . ?
C8 C9 1.400(5) . ?
C9 C10 1.356(6) . ?
C9 H9 0.9300 . ?
C10 C11 1.369(5) . ?
C10 H10 0.9300 . ?
C11 C12 1.397(5) . ?
C11 H11 0.9300 . ?
C12 C13 1.379(5) . ?
C12 C14 1.501(5) . ?
C13 H13 0.9300 . ?
C14 O3 1.267(4) . ?
C14 C15 1.376(5) . ?
C15 C16 1.390(5) . ?
C15 H15 0.9300 . ?
C16 O4 1.269(5) . ?
C16 C17 1.538(5) . ?
C17 C20A 1.38(3) . ?
C17 C19 1.425(10) . ?
C17 C19B 1.459(19) . ?
C17 C20B 1.531(15) . ?
C17 C19A 1.54(2) . ?
C17 C20 1.552(10) . ?
C17 C18A 1.602(16) . ?
C17 C18B 1.611(14) . ?
C17 C18 1.631(10) . ?
C18 H18A 0.9600 . ?
C18 H18B 0.9600 . ?
C18 H18C 0.9600 . ?
C19 H19A 0.9600 . ?
C19 H19B 0.9600 . ?
C19 H19C 0.9600 . ?
C20 H20A 0.9600 . ?
C20 H20B 0.9600 . ?
C20 H20C 0.9600 . ?
C18A H18D 0.9600 . ?
C18A H18E 0.9600 . ?
C18A H18F 0.9600 . ?
C19A H19D 0.9600 . ?
C19A H19E 0.9600 . ?
C19A H19F 0.9600 . ?
C19A H19G 0.9600 . ?
C19A H19H 0.9600 . ?
C19A H19I 0.9600 . ?
C20A H20D 0.9600 . ?
C20A H20E 0.9600 . ?
C20A H20F 0.9600 . ?
C20A H20G 0.9600 . ?
C20A H20H 0.9600 . ?
C20A H20I 0.9600 . ?
C18B H18G 0.9600 . ?
C18B H18H 0.9600 . ?
C18B H18I 0.9600 . ?
C19B H19J 0.9600 . ?
C19B H19K 0.9600 . ?
C19B H19L 0.9600 . ?
C20B H20J 0.9600 . ?
C20B H20K 0.9600 . ?
C20B H20L 0.9600 . ?
C21 C24 1.503(7) . ?
C21 H21A 0.9600 . ?
C21 H21B 0.9600 . ?
C21 H21C 0.9600 . ?
C22 C24 1.509(8) . ?
C22 H22A 0.9600 . ?
C22 H22B 0.9600 . ?
C22 H22C 0.9600 . ?
C23 C24 1.515(7) . ?
C23 H23A 0.9600 . ?
C23 H23B 0.9600 . ?
C23 H23C 0.9600 . ?
C24 C25 1.553(6) . ?
C25 O5 1.269(5) . ?
C25 C26 1.373(6) . ?
C26 C27 1.398(5) . ?
C26 H26 0.9300 . ?
C27 O6 1.270(5) . ?
C27 C28 1.492(6) . ?
C28 C33 1.392(5) . ?
C28 C29 1.400(5) . ?
C29 C30 1.370(6) . ?
C29 H29 0.9300 . ?
C30 C31 1.362(6) . ?
C30 H30 0.9300 . ?
C31 C32 1.398(5) . ?
C31 H31 0.9300 . ?
C32 C33 1.387(5) . ?
C32 C34 1.496(5) . ?
C33 H33 0.9300 . ?
C34 O7 1.275(4) . ?
C34 C35 1.382(5) . ?
C35 C36 1.399(6) . ?
C35 H35 0.9300 . ?
C36 O8 1.263(5) . ?
C36 C37 1.546(6) . ?
C37 C40B 1.44(3) . ?
C37 C39 1.455(13) . ?
C37 C40A 1.473(17) . ?
C37 C39A 1.515(16) . ?
C37 C38 1.576(13) . ?
C37 C40 1.584(15) . ?
C37 C38A 1.590(16) . ?
C37 C38B 1.591(17) . ?
C37 C39B 1.63(3) . ?
C38 H38A 0.9600 . ?
C38 H38B 0.9600 . ?
C38 H38C 0.9600 . ?
C39 H39A 0.9600 . ?
C39 H39B 0.9600 . ?
C39 H39C 0.9600 . ?
C40 H40A 0.9600 . ?
C40 H40B 0.9600 . ?
C40 H40C 0.9600 . ?
C38A H38D 0.9600 . ?
C38A H38E 0.9600 . ?
C38A H38F 0.9600 . ?
C39A H39D 0.9600 . ?
C39A H39E 0.9600 . ?
C39A H39F 0.9600 . ?
C40A H40D 0.9600 . ?
C40A H40E 0.9600 . ?
C40A H40F 0.9600 . ?
C38B H38G 0.9600 . ?
C38B H38H 0.9600 . ?
C38B H38I 0.9600 . ?
C39B H39G 0.9600 . ?
C39B H39H 0.9600 . ?
C39B H39I 0.9600 . ?
C39B H39J 0.9600 . ?
C39B H39K 0.9600 . ?
C39B H39L 0.9600 . ?
C40B H40G 0.9600 . ?
C40B H40H 0.9600 . ?
C40B H40I 0.9600 . ?
C40B H40J 0.9600 . ?
C40B H40K 0.9600 . ?
C40B H40L 0.9600 . ?
C41 N1 1.308(6) . ?
C41 C42 1.394(8) . ?
C41 H41 0.9300 . ?
C42 C43 1.366(8) . ?
C42 H42 0.9300 . ?
C43 C46A 1.35(4) . ?
C43 C44 1.349(7) . ?
C43 C46B 1.496(19) . ?
C43 C46 1.670(14) . ?
C44 C45 1.348(7) . ?
C44 H44 0.9300 . ?
C45 N1 1.318(6) . ?
C45 H45 0.9300 . ?
C46 C47 1.404(19) . ?
C46 H46A 0.9700 . ?
C46 H46B 0.9700 . ?
C47 H47A 0.9600 . ?
C47 H47B 0.9600 . ?
C47 H47C 0.9600 . ?
C47A C46A 1.47(2) . ?
C47A H47D 0.9600 . ?
C47A H47E 0.9600 . ?
C47A H47F 0.9600 . ?
C46A H46C 0.9700 . ?
C46A H46D 0.9700 . ?
C46B C47B 1.480(19) . ?
C46B H46E 0.9700 . ?
C46B H46F 0.9700 . ?
C47B H47G 0.9600 . ?
C47B H47H 0.9600 . ?
C47B H47I 0.9600 . ?
C48 N2 1.329(5) . ?
C48 C49 1.362(7) . ?
C48 H48 0.9300 . ?
C49 C50 1.379(7) . ?
C49 H49 0.9300 . ?
C50 C51 1.360(7) . ?
C50 C53 1.506(8) . ?
C50 C53B 1.514(9) . ?
C51 C52 1.369(6) . ?
C51 H51 0.9300 . ?
C52 N2 1.334(5) . ?
C52 H52 0.9300 . ?
C53 C54 1.42(2) . ?
C53 H53A 0.9700 . ?
C53 H53B 0.9700 . ?
C54 H54A 0.9600 . ?
C54 H54B 0.9600 . ?
C54 H54C 0.9600 . ?
C53B C54B 1.28(3) . ?
C53B H53E 0.9700 . ?
C53B H53F 0.9700 . ?
C54B H54G 0.9600 . ?
C54B H54H 0.9600 . ?
C54B H54I 0.9600 . ?
C55 N3 1.317(5) . ?
C55 C56 1.371(7) . ?
C55 H55 0.9300 . ?
C56 C57 1.383(7) . ?
C56 H56 0.9300 . ?
C57 C58 1.368(7) . ?
C57 C60A 1.51(2) . ?
C57 C60 1.559(17) . ?
C57 C60B 1.61(4) . ?
C58 C59 1.369(6) . ?
C58 H58 0.9300 . ?
C59 N3 1.342(5) . ?
C59 H59 0.9300 . ?
C60 C61 1.54(2) . ?
C60 H60A 0.9700 . ?
C60 H60B 0.9700 . ?
C61 H61A 0.9600 . ?
C61 H61B 0.9600 . ?
C61 H61C 0.9600 . ?
C61A C60A 1.43(2) . ?
C61A H61D 0.9600 . ?
C61A H61E 0.9600 . ?
C61A H61F 0.9600 . ?
C60A H60C 0.9700 . ?
C60A H60D 0.9700 . ?
C60B C61B 1.49(5) . ?
C60B H60E 0.9700 . ?
C60B H60F 0.9700 . ?
C61B H61G 0.9600 . ?
C61B H61H 0.9600 . ?
C61B H61I 0.9600 . ?
C62 N4 1.326(6) . ?
C62 C63 1.354(7) . ?
C62 H62 0.9300 . ?
C63 C64 1.366(8) . ?
C63 H63 0.9300 . ?
C64 C65 1.356(8) . ?
C64 C67B 1.53(2) . ?
C64 C67 1.553(17) . ?
C64 C67A 1.70(3) . ?
C65 C66 1.379(7) . ?
C65 H65 0.9300 . ?
C66 N4 1.321(6) . ?
C66 H66 0.9300 . ?
C67 C68 1.525(19) . ?
C67 H67A 0.9700 . ?
C67 H67B 0.9700 . ?
C68 H68A 0.9600 . ?
C68 H68B 0.9600 . ?
C68 H68C 0.9600 . ?
C67A C68A 1.26(5) . ?
C67A H67C 0.9700 . ?
C67A H67D 0.9700 . ?
C68A H68D 0.9600 . ?
C68A H68E 0.9600 . ?
C68A H68F 0.9600 . ?
C67B C68B 1.37(8) . ?
C67B H67E 0.9700 . ?
C67B H67F 0.9700 . ?
C68B H68G 0.9600 . ?
C68B H68H 0.9600 . ?
C68B H68I 0.9600 . ?
N1 Zn1 2.288(4) . ?
N2 Zn1 2.197(4) . ?
N3 Zn2 2.177(4) . ?
N4 Zn2 2.270(4) . ?
O1 Zn1 2.037(3) . ?
O2 Zn1 2.040(3) . ?
O3 Zn1 2.047(3) 2_566 ?
O4 Zn1 2.059(3) 2_566 ?
O5 Zn2 2.070(3) . ?
O6 Zn2 2.055(3) . ?
O7 Zn2 2.053(3) 2_455 ?
O8 Zn2 2.065(3) 2_455 ?
Zn1 O3 2.047(3) 2_566 ?
Zn1 O4 2.059(3) 2_566 ?
Zn2 O7 2.053(3) 2_455 ?
Zn2 O8 2.065(3) 2_455 ?

loop_
_geom_torsion_atom_site_label_1
_geom_torsion_atom_site_label_2
_geom_torsion_atom_site_label_3
_geom_torsion_atom_site_label_4
_geom_torsion
_geom_torsion_site_symmetry_1
_geom_torsion_site_symmetry_2
_geom_torsion_site_symmetry_3
_geom_torsion_site_symmetry_4
_geom_torsion_publ_flag
C2A C4 C5 O1 -36.7(8) . . . . ?
C2 C4 C5 O1 52.4(6) . . . . ?
C3 C4 C5 O1 172.0(5) . . . . ?
C1A C4 C5 O1 -162.9(6) . . . . ?
C1 C4 C5 O1 -63.5(6) . . . . ?
C3A C4 C5 O1 75.3(6) . . . . ?
C2A C4 C5 C6 144.9(7) . . . . ?
C2 C4 C5 C6 -126.0(5) . . . . ?
C3 C4 C5 C6 -6.4(7) . . . . ?
C1A C4 C5 C6 18.8(8) . . . . ?
C1 C4 C5 C6 118.1(5) . . . . ?
C3A C4 C5 C6 -103.1(6) . . . . ?
O1 C5 C6 C7 -3.3(7) . . . . ?
C4 C5 C6 C7 174.9(4) . . . . ?
C5 C6 C7 O2 2.6(7) . . . . ?
C5 C6 C7 C8 -177.9(4) . . . . ?
O2 C7 C8 C13 17.0(5) . . . . ?
C6 C7 C8 C13 -162.6(4) . . . . ?
O2 C7 C8 C9 -165.1(4) . . . . ?
C6 C7 C8 C9 15.3(6) . . . . ?
C13 C8 C9 C10 0.6(6) . . . . ?
C7 C8 C9 C10 -177.3(4) . . . . ?
C8 C9 C10 C11 -0.4(7) . . . . ?
C9 C10 C11 C12 -0.4(7) . . . . ?
C10 C11 C12 C13 1.0(6) . . . . ?
C10 C11 C12 C14 178.8(4) . . . . ?
C11 C12 C13 C8 -0.8(6) . . . . ?
C14 C12 C13 C8 -178.7(3) . . . . ?
C9 C8 C13 C12 0.0(6) . . . . ?
C7 C8 C13 C12 178.1(3) . . . . ?
C13 C12 C14 O3 17.9(5) . . . . ?
C11 C12 C14 O3 -159.9(4) . . . . ?
C13 C12 C14 C15 -162.1(4) . . . . ?
C11 C12 C14 C15 20.1(6) . . . . ?
O3 C14 C15 C16 0.1(7) . . . . ?
C12 C14 C15 C16 -179.9(4) . . . . ?
C14 C15 C16 O4 -0.5(7) . . . . ?
C14 C15 C16 C17 179.1(4) . . . . ?
O4 C16 C17 C20A 146.2(14) . . . . ?
C15 C16 C17 C20A -33.5(15) . . . . ?
O4 C16 C17 C19 -63.9(6) . . . . ?
C15 C16 C17 C19 116.5(6) . . . . ?
O4 C16 C17 C19B -152.0(11) . . . . ?
C15 C16 C17 C19B 28.4(12) . . . . ?
O4 C16 C17 C20B 81.1(10) . . . . ?
C15 C16 C17 C20B -98.6(10) . . . . ?
O4 C16 C17 C19A 12.5(13) . . . . ?
C15 C16 C17 C19A -167.1(12) . . . . ?
O4 C16 C17 C20 58.7(6) . . . . ?
C15 C16 C17 C20 -120.9(5) . . . . ?
O4 C16 C17 C18A -102.0(11) . . . . ?
C15 C16 C17 C18A 78.3(11) . . . . ?
O4 C16 C17 C18B -32.4(10) . . . . ?
C15 C16 C17 C18B 148.0(10) . . . . ?
O4 C16 C17 C18 170.5(5) . . . . ?
C15 C16 C17 C18 -9.1(7) . . . . ?
C21 C24 C25 O5 -43.9(5) . . . . ?
C22 C24 C25 O5 -166.5(5) . . . . ?
C23 C24 C25 O5 72.9(6) . . . . ?
C21 C24 C25 C26 139.0(5) . . . . ?
C22 C24 C25 C26 16.4(7) . . . . ?
C23 C24 C25 C26 -104.3(5) . . . . ?
O5 C25 C26 C27 -2.0(7) . . . . ?
C24 C25 C26 C27 174.8(4) . . . . ?
C25 C26 C27 O6 4.7(7) . . . . ?
C25 C26 C27 C28 -175.1(4) . . . . ?
O6 C27 C28 C33 25.2(5) . . . . ?
C26 C27 C28 C33 -155.0(4) . . . . ?
O6 C27 C28 C29 -151.2(4) . . . . ?
C26 C27 C28 C29 28.6(6) . . . . ?
C33 C28 C29 C30 0.0(6) . . . . ?
C27 C28 C29 C30 176.5(4) . . . . ?
C28 C29 C30 C31 0.7(7) . . . . ?
C29 C30 C31 C32 -1.0(7) . . . . ?
C30 C31 C32 C33 0.6(6) . . . . ?
C30 C31 C32 C34 -178.1(4) . . . . ?
C31 C32 C33 C28 0.1(6) . . . . ?
C34 C32 C33 C28 178.9(3) . . . . ?
C29 C28 C33 C32 -0.4(6) . . . . ?
C27 C28 C33 C32 -177.0(4) . . . . ?
C33 C32 C34 O7 17.2(5) . . . . ?
C31 C32 C34 O7 -164.0(4) . . . . ?
C33 C32 C34 C35 -162.2(4) . . . . ?
C31 C32 C34 C35 16.5(6) . . . . ?
O7 C34 C35 C36 1.2(7) . . . . ?
C32 C34 C35 C36 -179.4(4) . . . . ?
C34 C35 C36 O8 -1.6(7) . . . . ?
C34 C35 C36 C37 177.4(4) . . . . ?
O8 C36 C37 C40B 10.3(15) . . . . ?
C35 C36 C37 C40B -168.8(14) . . . . ?
O8 C36 C37 C39 107.8(8) . . . . ?
C35 C36 C37 C39 -71.2(8) . . . . ?
O8 C36 C37 C40A -47.5(9) . . . . ?
C35 C36 C37 C40A 133.4(8) . . . . ?
O8 C36 C37 C39A -178.9(9) . . . . ?
C35 C36 C37 C39A 2.0(10) . . . . ?
O8 C36 C37 C38 -133.7(7) . . . . ?
C35 C36 C37 C38 47.2(8) . . . . ?
O8 C36 C37 C40 -17.8(8) . . . . ?
C35 C36 C37 C40 163.1(7) . . . . ?
O8 C36 C37 C38A 69.1(8) . . . . ?
C35 C36 C37 C38A -110.0(8) . . . . ?
O8 C36 C37 C38B -106.7(12) . . . . ?
C35 C36 C37 C38B 74.3(12) . . . . ?
O8 C36 C37 C39B 143.4(14) . . . . ?
C35 C36 C37 C39B -35.6(15) . . . . ?
N1 C41 C42 C43 -0.8(9) . . . . ?
C41 C42 C43 C46A 169(2) . . . . ?
C41 C42 C43 C44 1.7(9) . . . . ?
C41 C42 C43 C46B -165.9(17) . . . . ?
C41 C42 C43 C46 -173.6(9) . . . . ?
C46A C43 C44 C45 -165(3) . . . . ?
C42 C43 C44 C45 -1.5(9) . . . . ?
C46B C43 C44 C45 166.5(18) . . . . ?
C46 C43 C44 C45 174.4(8) . . . . ?
C43 C44 C45 N1 0.3(10) . . . . ?
C46A C43 C46 C47 22(6) . . . . ?
C44 C43 C46 C47 161.5(9) . . . . ?
C42 C43 C46 C47 -23.1(15) . . . . ?
C46B C43 C46 C47 -72(13) . . . . ?
C44 C43 C46A C47A 130(7) . . . . ?
C42 C43 C46A C47A -35(8) . . . . ?
C46B C43 C46A C47A -158(15) . . . . ?
C46 C43 C46A C47A -179(13) . . . . ?
C46A C43 C46B C47B -4(6) . . . . ?
C44 C43 C46B C47B 121(4) . . . . ?
C42 C43 C46B C47B -72(5) . . . . ?
C46 C43 C46B C47B 64(11) . . . . ?
N2 C48 C49 C50 -1.5(9) . . . . ?
C48 C49 C50 C51 0.5(8) . . . . ?
C48 C49 C50 C53 172.4(10) . . . . ?
C48 C49 C50 C53B -172.3(14) . . . . ?
C49 C50 C51 C52 0.8(7) . . . . ?
C53 C50 C51 C52 -171.3(9) . . . . ?
C53B C50 C51 C52 173.5(14) . . . . ?
C50 C51 C52 N2 -1.4(7) . . . . ?
C51 C50 C53 C54 176.2(12) . . . . ?
C49 C50 C53 C54 5(2) . . . . ?
C53B C50 C53 C54 -78(8) . . . . ?
C51 C50 C53B C54B -147(2) . . . . ?
C49 C50 C53B C54B 25(4) . . . . ?
C53 C50 C53B C54B 130(11) . . . . ?
N3 C55 C56 C57 0.8(9) . . . . ?
C55 C56 C57 C58 -0.9(8) . . . . ?
C55 C56 C57 C60A -173.5(9) . . . . ?
C55 C56 C57 C60 166.8(7) . . . . ?
C55 C56 C57 C60B -156(2) . . . . ?
C56 C57 C58 C59 0.6(7) . . . . ?
C60A C57 C58 C59 173.3(9) . . . . ?
C60 C57 C58 C59 -166.0(7) . . . . ?
C60B C57 C58 C59 163.0(17) . . . . ?
C57 C58 C59 N3 -0.1(7) . . . . ?
C58 C57 C60 C61 -117.1(10) . . . . ?
C56 C57 C60 C61 76.3(11) . . . . ?
C60A C57 C60 C61 -34(4) . . . . ?
C60B C57 C60 C61 -57(3) . . . . ?
C58 C57 C60A C61A -98.7(17) . . . . ?
C56 C57 C60A C61A 73.5(16) . . . . ?
C60 C57 C60A C61A 153(5) . . . . ?
C60B C57 C60A C61A -68(6) . . . . ?
C58 C57 C60B C61B 165(2) . . . . ?
C56 C57 C60B C61B -38(4) . . . . ?
C60A C57 C60B C61B 12(5) . . . . ?
C60 C57 C60B C61B 32(2) . . . . ?
N4 C62 C63 C64 1.2(9) . . . . ?
C62 C63 C64 C65 -0.6(11) . . . . ?
C62 C63 C64 C67B -162(5) . . . . ?
C62 C63 C64 C67 167.6(13) . . . . ?
C62 C63 C64 C67A -162.8(18) . . . . ?
C63 C64 C65 C66 -0.3(11) . . . . ?
C67B C64 C65 C66 166(4) . . . . ?
C67 C64 C65 C66 -169.7(13) . . . . ?
C67A C64 C65 C66 159.6(19) . . . . ?
C64 C65 C66 N4 0.6(10) . . . . ?
C65 C64 C67 C68 -117(2) . . . . ?
C63 C64 C67 C68 75(3) . . . . ?
C67B C64 C67 C68 -40(7) . . . . ?
C67A C64 C67 C68 1(4) . . . . ?
C65 C64 C67A C68A 96(3) . . . . ?
C63 C64 C67A C68A -104(2) . . . . ?
C67B C64 C67A C68A 78(14) . . . . ?
C67 C64 C67A C68A 18(5) . . . . ?
C65 C64 C67B C68B 151(7) . . . . ?
C63 C64 C67B C68B -47(10) . . . . ?
C67 C64 C67B C68B 38(5) . . . . ?
C67A C64 C67B C68B -45(9) . . . . ?
C42 C41 N1 C45 -0.5(8) . . . . ?
C42 C41 N1 Zn1 165.5(4) . . . . ?
C44 C45 N1 C41 0.8(8) . . . . ?
C44 C45 N1 Zn1 -165.9(5) . . . . ?
C49 C48 N2 C52 0.9(7) . . . . ?
C49 C48 N2 Zn1 177.5(4) . . . . ?
C51 C52 N2 C48 0.5(6) . . . . ?
C51 C52 N2 Zn1 -176.0(3) . . . . ?
C56 C55 N3 C59 -0.2(7) . . . . ?
C56 C55 N3 Zn2 179.4(4) . . . . ?
C58 C59 N3 C55 -0.1(6) . . . . ?
C58 C59 N3 Zn2 -179.8(3) . . . . ?
C65 C66 N4 C62 -0.1(8) . . . . ?
C65 C66 N4 Zn2 175.2(5) . . . . ?
C63 C62 N4 C66 -0.8(8) . . . . ?
C63 C62 N4 Zn2 -176.3(4) . . . . ?
C6 C5 O1 Zn1 -6.4(6) . . . . ?
C4 C5 O1 Zn1 175.3(3) . . . . ?
C6 C7 O2 Zn1 7.6(6) . . . . ?
C8 C7 O2 Zn1 -172.0(2) . . . . ?
C15 C14 O3 Zn1 14.8(6) . . . 2_566 ?
C12 C14 O3 Zn1 -165.2(2) . . . 2_566 ?
C15 C16 O4 Zn1 -13.8(6) . . . 2_566 ?
C17 C16 O4 Zn1 166.5(3) . . . 2_566 ?
C26 C25 O5 Zn2 -11.3(6) . . . . ?
C24 C25 O5 Zn2 171.7(3) . . . . ?
C26 C27 O6 Zn2 6.4(6) . . . . ?
C28 C27 O6 Zn2 -173.8(2) . . . . ?
C35 C34 O7 Zn2 18.9(5) . . . 2_455 ?
C32 C34 O7 Zn2 -160.5(2) . . . 2_455 ?
C35 C36 O8 Zn2 -18.0(6) . . . 2_455 ?
C37 C36 O8 Zn2 163.0(3) . . . 2_455 ?
C5 O1 Zn1 O2 11.3(3) . . . . ?
C5 O1 Zn1 O4 -167.2(3) . . . 2_566 ?
C5 O1 Zn1 N2 104.0(3) . . . . ?
C5 O1 Zn1 N1 -82.4(3) . . . . ?
C7 O2 Zn1 O1 -11.8(3) . . . . ?
C7 O2 Zn1 O3 165.8(3) . . . 2_566 ?
C7 O2 Zn1 N2 -102.8(3) . . . . ?
C7 O2 Zn1 N1 77.0(3) . . . . ?
C48 N2 Zn1 O1 134.7(3) . . . . ?
C52 N2 Zn1 O1 -49.0(3) . . . . ?
C48 N2 Zn1 O2 -136.2(3) . . . . ?
C52 N2 Zn1 O2 40.1(3) . . . . ?
C48 N2 Zn1 O3 -46.3(3) . . . 2_566 ?
C52 N2 Zn1 O3 129.9(3) . . . 2_566 ?
C48 N2 Zn1 O4 41.2(3) . . . 2_566 ?
C52 N2 Zn1 O4 -142.5(3) . . . 2_566 ?
C41 N1 Zn1 O1 159.4(4) . . . . ?
C45 N1 Zn1 O1 -35.1(4) . . . . ?
C41 N1 Zn1 O2 70.4(4) . . . . ?
C45 N1 Zn1 O2 -124.1(4) . . . . ?
C41 N1 Zn1 O3 -19.3(4) . . . 2_566 ?
C45 N1 Zn1 O3 146.2(4) . . . 2_566 ?
C41 N1 Zn1 O4 -107.0(4) . . . 2_566 ?
C45 N1 Zn1 O4 58.5(4) . . . 2_566 ?
C27 O6 Zn2 O7 164.1(3) . . . 2_455 ?
C27 O6 Zn2 O5 -13.1(3) . . . . ?
C27 O6 Zn2 N3 -102.4(3) . . . . ?
C27 O6 Zn2 N4 73.9(3) . . . . ?
C25 O5 Zn2 O6 15.7(3) . . . . ?
C25 O5 Zn2 O8 -159.7(3) . . . 2_455 ?
C25 O5 Zn2 N3 111.7(3) . . . . ?
C25 O5 Zn2 N4 -74.1(3) . . . . ?
C55 N3 Zn2 O7 154.0(4) . . . 2_455 ?
C59 N3 Zn2 O7 -26.3(3) . . . 2_455 ?
C55 N3 Zn2 O6 64.5(4) . . . . ?
C59 N3 Zn2 O6 -115.8(3) . . . . ?
C55 N3 Zn2 O8 -118.2(4) . . . 2_455 ?
C59 N3 Zn2 O8 61.4(3) . . . 2_455 ?
C55 N3 Zn2 O5 -23.6(4) . . . . ?
C59 N3 Zn2 O5 156.1(3) . . . . ?
C66 N4 Zn2 O7 -34.6(4) . . . 2_455 ?
C62 N4 Zn2 O7 140.6(4) . . . 2_455 ?
C66 N4 Zn2 O6 54.6(4) . . . . ?
C62 N4 Zn2 O6 -130.3(4) . . . . ?
C66 N4 Zn2 O8 -122.4(4) . . . 2_455 ?
C62 N4 Zn2 O8 52.7(4) . . . 2_455 ?
C66 N4 Zn2 O5 142.7(4) . . . . ?
C62 N4 Zn2 O5 -42.1(4) . . . . ?
